data_7250855
loop_
_publ_author_name
'Dhifet, Mondher'
'Benzerroug, Nabil'
'Almutairi, Tahani M.'
'Alomari, Khadra B.'
'Tumanov, Nikolay'
'Issaoui, Noureddine'

_publ_section_title
;
 Synthesis, spectroscopic properties, structural characterization, and
 computational studies of a new non-centrosymmetric hybrid compound:
 bis-cyanato-N chromium(iii) meso-arylporphyrin complex
;
_journal_issue 40
_journal_name_full 'RSC Advances'
_journal_page_first 33410
_journal_page_last 33426
_journal_paper_doi 10.1039/D5RA04378F
_journal_volume 15
_journal_year 2025
_chemical_formula_moiety 'C46 H28 Cr N6 O2, C18 H36 N2 Na O6, 0.406(C H Cl3)'
_chemical_formula_sum 'C64.41 H64.41 Cl1.22 Cr N8 Na O8'
_chemical_formula_weight 1196.67
_chemical_name_common
'(2,2,2-cryptand)-sodium bis(cyanato)[5,10,15,20-tetraphenylporphyrinato]chromate(III) chloroform solvate'
_chemical_name_systematic
'(2,2,2-cryptand)-sodium bis(cyanato)[5,10,15,20-tetraphenylporphyrinato]chromate(III) chloroform solvate'
_space_group_crystal_system triclinic
_space_group_IT_number 1
_space_group_name_Hall 'P 1'
_space_group_name_H-M_alt 'P 1'
_atom_sites_solution_hydrogens geom
_atom_sites_solution_primary dual
_atom_sites_solution_secondary difmap
_audit_creation_method SHELXL-2019/3
_audit_update_record
;
2025-06-08 deposited with the CCDC.	2025-08-19 downloaded from the CCDC.
;
_cell_angle_alpha 63.553(3)
_cell_angle_beta 69.614(3)
_cell_angle_gamma 71.150(3)
_cell_formula_units_Z 2
_cell_length_a 12.9467(12)
_cell_length_b 16.0849(15)
_cell_length_c 17.0355(16)
_cell_measurement_reflns_used 9919
_cell_measurement_temperature 100(2)
_cell_measurement_theta_max 21.2192
_cell_measurement_theta_min 2.1679
_cell_volume 2917.1(5)
_computing_cell_refinement 'APEX5 v2023.9-2 (Bruker AXS)'
_computing_data_collection 'Bruker Instrument Service v8.5.1.2'
_computing_data_reduction 'APEX5 v2023.9-2 (Bruker AXS)'
_computing_structure_refinement 'SHELXL-2019/3 (Sheldrick, 2019)'
_computing_structure_solution 'SHELXT 2018/2 (Sheldrick, 2018)'
_diffrn_ambient_temperature 100(2)
_diffrn_detector_area_resol_mean 7.39
_diffrn_measured_fraction_theta_full 0.997
_diffrn_measured_fraction_theta_max 0.991
_diffrn_measurement_device_type 'Bruker D8 Venture'
_diffrn_measurement_method '\f and \w-scans'
_diffrn_radiation_monochromator 'multilayer mirror'
_diffrn_radiation_type AgK\a
_diffrn_radiation_wavelength 0.56086
_diffrn_reflns_av_R_equivalents 0.0775
_diffrn_reflns_av_unetI/netI 0.0454
_diffrn_reflns_Laue_measured_fraction_full 0.997
_diffrn_reflns_Laue_measured_fraction_max 0.991
_diffrn_reflns_limit_h_max 16
_diffrn_reflns_limit_h_min -16
_diffrn_reflns_limit_k_max 20
_diffrn_reflns_limit_k_min -20
_diffrn_reflns_limit_l_max 22
_diffrn_reflns_limit_l_min -22
_diffrn_reflns_number 193286
_diffrn_reflns_point_group_measured_fraction_full 0.997
_diffrn_reflns_point_group_measured_fraction_max 0.987
_diffrn_reflns_theta_full 19.665
_diffrn_reflns_theta_max 21.552
_diffrn_reflns_theta_min 2.039
_exptl_absorpt_coefficient_mu 0.176
_exptl_absorpt_correction_T_max 0.98
_exptl_absorpt_correction_T_min 0.89
_exptl_absorpt_correction_type numerical
_exptl_absorpt_process_details
;
Krause, L., Herbst-Irmer, R., Sheldrick, G. M., Stalke, D. (2015).
"Comparison of silver and molybdenum microfocus X-ray sources for
single-crystal structure determination"
J. Appl. Cryst. 48, 3-10.
doi:10.1107/S1600576714022985
;
_exptl_crystal_colour purple
_exptl_crystal_density_diffrn 1.362
_exptl_crystal_description block
_exptl_crystal_F_000 1253
_exptl_crystal_size_max 0.220
_exptl_crystal_size_mid 0.120
_exptl_crystal_size_min 0.110
_refine_diff_density_max 0.369
_refine_diff_density_min -0.388
_refine_diff_density_rms 0.050
_refine_ls_abs_structure_details
;
 Refined as an inversion twin.
;
_refine_ls_abs_structure_Flack 0.43(2)
_refine_ls_extinction_method none
_refine_ls_goodness_of_fit_ref 1.039
_refine_ls_hydrogen_treatment constr
_refine_ls_matrix_type full
_refine_ls_number_parameters 2053
_refine_ls_number_reflns 27027
_refine_ls_number_restraints 2760
_refine_ls_restrained_S_all 1.034
_refine_ls_R_factor_all 0.0530
_refine_ls_R_factor_gt 0.0439
_refine_ls_shift/su_max 0.000
_refine_ls_shift/su_mean 0.000
_refine_ls_structure_factor_coef Fsqd
_refine_ls_weighting_details 'w=1/[\s^2^(Fo^2^)+(0.0675P)^2^+0.5246P] where P=(Fo^2^+2Fc^2^)/3'
_refine_ls_weighting_scheme calc
_refine_ls_wR_factor_gt 0.1125
_refine_ls_wR_factor_ref 0.1187
_reflns_Friedel_coverage 0.992
_reflns_Friedel_fraction_full 0.996
_reflns_Friedel_fraction_max 0.983
_reflns_number_gt 23480
_reflns_number_total 27027
_reflns_threshold_expression 'I > 2\s(I)'
_cod_data_source_file d5ra04378f2.cif
_cod_data_source_block nt1524_Tunisia_MD5_100K
_cod_database_code 7250855
_shelx_shelxl_version_number 2019/3
_shelx_space_group_comment
;
The symmetry employed for this shelxl refinement is uniquely defined
by the following loop, which should always be used as a source of
symmetry information in preference to the above space-group names.
They are only intended as comments.
;
_shelx_estimated_absorpt_t_min 0.962
_shelx_estimated_absorpt_t_max 0.981

loop_
_space_group_symop_operation_xyz
'x, y, z'

loop_
_atom_site_label
_atom_site_type_symbol
_atom_site_fract_x
_atom_site_fract_y
_atom_site_fract_z
_atom_site_U_iso_or_equiv
_atom_site_adp_type
_atom_site_occupancy
_atom_site_site_symmetry_order
_atom_site_calc_flag
_atom_site_refinement_flags_posn
_atom_site_refinement_flags_adp
_atom_site_refinement_flags_occupancy
_atom_site_disorder_assembly
_atom_site_disorder_group
Cr2 Cr 0.71140(5) 0.34825(4) 0.46999(4) 0.01826(10) Uani 1 1 d . . . . .
O3 O 0.5527(7) 0.3607(4) 0.7353(3) 0.126(3) Uani 1 1 d . . . . .
C91 C 0.5983(5) 0.3614(3) 0.6617(3) 0.0474(12) Uani 1 1 d . . . . .
O4 O 0.9345(4) 0.3480(3) 0.2188(3) 0.0823(15) Uani 1 1 d . . . . .
N7 N 0.5540(2) 0.3809(2) 0.4498(2) 0.0211(6) Uani 1 1 d . . . . .
N8 N 0.7048(2) 0.2078(2) 0.5276(2) 0.0211(6) Uani 1 1 d . . . . .
N9 N 0.8681(2) 0.3156(2) 0.4912(2) 0.0203(6) Uani 1 1 d . . . . .
N10 N 0.7184(2) 0.4879(2) 0.4113(2) 0.0205(6) Uani 1 1 d . . . . .
N11 N 0.6411(3) 0.3606(2) 0.5909(2) 0.0270(7) Uani 1 1 d . . . . .
N12 N 0.7843(3) 0.3369(2) 0.3486(2) 0.0254(6) Uani 1 1 d . . . . .
C47 C 0.4405(3) 0.6813(3) 0.2536(3) 0.0312(8) Uani 1 1 d . . . . .
H47 H 0.479598 0.644694 0.217204 0.037 Uiso 1 1 calc R U . . .
C48 C 0.3721(4) 0.7695(3) 0.2179(3) 0.0333(9) Uani 1 1 d . . . . .
H48 H 0.365593 0.792623 0.157474 0.040 Uiso 1 1 calc R U . . .
C49 C 0.3142(3) 0.8225(3) 0.2708(3) 0.0283(8) Uani 1 1 d . . . . .
H49 H 0.267722 0.882430 0.246973 0.034 Uiso 1 1 calc R U . . .
C50 C 0.3239(3) 0.7882(3) 0.3586(3) 0.0316(9) Uani 1 1 d . . . . .
H50 H 0.284214 0.824775 0.394978 0.038 Uiso 1 1 calc R U . . .
C51 C 0.3913(3) 0.7009(3) 0.3937(3) 0.0268(8) Uani 1 1 d . . . . .
H51 H 0.396136 0.677487 0.454551 0.032 Uiso 1 1 calc R U . . .
C52 C 0.4521(3) 0.6467(2) 0.3411(3) 0.0220(7) Uani 1 1 d . . . . .
C53 C 0.5307(3) 0.5558(3) 0.3779(2) 0.0217(7) Uani 1 1 d . . . . .
C54 C 0.4944(3) 0.4693(3) 0.4125(2) 0.0220(7) Uani 1 1 d . . . . .
C55 C 0.3833(3) 0.4636(3) 0.4162(3) 0.0251(7) Uani 1 1 d . . . . .
H55 H 0.325747 0.515112 0.394058 0.030 Uiso 1 1 calc R U . . .
C56 C 0.3774(3) 0.3708(3) 0.4575(3) 0.0239(7) Uani 1 1 d . . . . .
H56 H 0.314252 0.344846 0.470590 0.029 Uiso 1 1 calc R U . . .
C57 C 0.4846(3) 0.3188(3) 0.4777(2) 0.0217(7) Uani 1 1 d . . . . .
C58 C 0.5133(3) 0.2200(2) 0.5197(2) 0.0204(7) Uani 1 1 d . . . . .
C59 C 0.4280(3) 0.1629(3) 0.5419(3) 0.0231(7) Uani 1 1 d . . . . .
C60 C 0.3792(3) 0.1128(3) 0.6317(3) 0.0282(8) Uani 1 1 d . . . . .
H60 H 0.397974 0.117046 0.678712 0.034 Uiso 1 1 calc R U . . .
C61 C 0.3035(3) 0.0566(3) 0.6534(3) 0.0373(10) Uani 1 1 d . . . . .
H61 H 0.270127 0.023160 0.714772 0.045 Uiso 1 1 calc R U . . .
C62 C 0.2776(3) 0.0502(3) 0.5842(4) 0.0400(11) Uani 1 1 d . . . . .
H62 H 0.227555 0.010661 0.598318 0.048 Uiso 1 1 calc R U . . .
C63 C 0.3238(4) 0.1010(3) 0.4943(4) 0.0401(10) Uani 1 1 d . . . . .
H63 H 0.304031 0.097336 0.447345 0.048 Uiso 1 1 calc R U . . .
C64 C 0.3992(3) 0.1570(3) 0.4734(3) 0.0320(8) Uani 1 1 d . . . . .
H64 H 0.431161 0.191448 0.412027 0.038 Uiso 1 1 calc R U . . .
C65 C 0.6172(3) 0.1696(3) 0.5407(2) 0.0218(7) Uani 1 1 d . . . . .
C66 C 0.6481(3) 0.0675(3) 0.5782(3) 0.0252(7) Uani 1 1 d . . . . .
H66 H 0.602670 0.024063 0.593057 0.030 Uiso 1 1 calc R U . . .
C67 C 0.7541(3) 0.0454(3) 0.5883(3) 0.0262(8) Uani 1 1 d . . . . .
H67 H 0.797184 -0.016482 0.611546 0.031 Uiso 1 1 calc R U . . .
C68 C 0.7894(3) 0.1339(3) 0.5568(2) 0.0227(7) Uani 1 1 d . . . . .
C69 C 0.8938(3) 0.1407(3) 0.5576(2) 0.0229(7) Uani 1 1 d . . . . .
C70 C 0.9743(3) 0.0493(3) 0.5916(2) 0.0223(7) Uani 1 1 d . . . . .
C71 C 0.9790(4) 0.0061(3) 0.6818(3) 0.0374(10) Uani 1 1 d . . . . .
H71 H 0.933872 0.036830 0.722486 0.045 Uiso 1 1 calc R U . . .
C72 C 1.0492(4) -0.0815(3) 0.7131(3) 0.0393(10) Uani 1 1 d . . . . .
H72 H 1.052429 -0.109737 0.774667 0.047 Uiso 1 1 calc R U . . .
C73 C 1.1141(3) -0.1274(3) 0.6549(3) 0.0298(8) Uani 1 1 d . . . . .
H73 H 1.160571 -0.188005 0.676552 0.036 Uiso 1 1 calc R U . . .
C74 C 1.1109(4) -0.0849(3) 0.5658(3) 0.0356(9) Uani 1 1 d . . . . .
H74 H 1.157125 -0.115633 0.525276 0.043 Uiso 1 1 calc R U . . .
C75 C 1.0411(3) 0.0022(3) 0.5338(3) 0.0297(8) Uani 1 1 d . . . . .
H75 H 1.038880 0.030071 0.472004 0.036 Uiso 1 1 calc R U . . .
C76 C 0.9285(3) 0.2255(3) 0.5283(2) 0.0218(7) Uani 1 1 d . . . . .
C77 C 1.0372(3) 0.2318(3) 0.5277(3) 0.0255(7) Uani 1 1 d . . . . .
H77 H 1.094974 0.180421 0.549667 0.031 Uiso 1 1 calc R U . . .
C78 C 1.0415(3) 0.3253(3) 0.4899(3) 0.0264(8) Uani 1 1 d . . . . .
H78 H 1.102992 0.351556 0.480230 0.032 Uiso 1 1 calc R U . . .
C79 C 0.9352(3) 0.3775(3) 0.4669(2) 0.0212(7) Uani 1 1 d . . . . .
C80 C 0.9074(3) 0.4769(3) 0.4245(2) 0.0221(7) Uani 1 1 d . . . . .
C81 C 0.9919(3) 0.5329(2) 0.4041(3) 0.0222(7) Uani 1 1 d . . . . .
C82 C 1.0364(3) 0.5892(3) 0.3159(3) 0.0272(8) Uani 1 1 d . . . . .
H82 H 1.014951 0.590260 0.267426 0.033 Uiso 1 1 calc R U . . .
C83 C 1.1121(3) 0.6442(3) 0.2977(3) 0.0338(9) Uani 1 1 d . . . . .
H83 H 1.142361 0.682141 0.237084 0.041 Uiso 1 1 calc R U . . .
C84 C 1.1430(3) 0.6434(3) 0.3680(3) 0.0344(9) Uani 1 1 d . . . . .
H84 H 1.192995 0.682104 0.356114 0.041 Uiso 1 1 calc R U . . .
C85 C 1.1012(3) 0.5866(3) 0.4549(3) 0.0349(9) Uani 1 1 d . . . . .
H85 H 1.124006 0.585132 0.502849 0.042 Uiso 1 1 calc R U . . .
C86 C 1.0260(3) 0.5309(3) 0.4744(3) 0.0280(8) Uani 1 1 d . . . . .
H86 H 0.998028 0.491792 0.535028 0.034 Uiso 1 1 calc R U . . .
C87 C 0.8052(3) 0.5268(2) 0.4002(2) 0.0199(7) Uani 1 1 d . . . . .
C88 C 0.7752(3) 0.6293(3) 0.3593(2) 0.0227(7) Uani 1 1 d . . . . .
H88 H 0.820080 0.672977 0.344818 0.027 Uiso 1 1 calc R U . . .
C89 C 0.6708(3) 0.6509(3) 0.3456(3) 0.0234(7) Uani 1 1 d . . . . .
H89 H 0.629098 0.712469 0.319069 0.028 Uiso 1 1 calc R U . . .
C90 C 0.6356(3) 0.5623(2) 0.3792(2) 0.0214(7) Uani 1 1 d . . . . .
C92 C 0.8576(4) 0.3421(3) 0.2854(3) 0.0388(10) Uani 1 1 d . . . . .
Cr1 Cr 0.22193(5) 0.84915(4) 0.96434(4) 0.02211(11) Uani 1 1 d . . . . .
O1 O -0.0545(4) 1.0482(5) 0.8847(4) 0.118(3) Uani 1 1 d . . . . .
O2A O 0.5012(12) 0.6460(11) 1.0068(11) 0.084(3) Uani 0.569(7) 1 d . U P A 1
C46A C 0.408(2) 0.692(2) 1.0243(18) 0.038(3) Uani 0.569(7) 1 d . U P A 1
O2B O 0.5025(15) 0.6631(17) 1.0347(14) 0.102(6) Uani 0.431(7) 1 d . U P A 2
C46B C 0.408(3) 0.701(3) 1.040(3) 0.048(6) Uani 0.431(7) 1 d . U P A 2
N1 N 0.2574(3) 0.9368(2) 1.0047(2) 0.0233(6) Uani 1 1 d . . . . .
N2 N 0.0791(3) 0.8355(2) 1.0665(2) 0.0243(6) Uani 1 1 d . . . . .
N3 N 0.1862(3) 0.7620(2) 0.9238(2) 0.0242(6) Uani 1 1 d . . . . .
N4 N 0.3641(3) 0.8638(2) 0.8618(2) 0.0248(6) Uani 1 1 d . . . . .
N5 N 0.1301(3) 0.9609(2) 0.8845(2) 0.0277(7) Uani 1 1 d . . . . .
N6 N 0.3166(3) 0.7359(2) 1.0427(2) 0.0315(7) Uani 1 1 d . . . . .
C1 C 0.0000(3) 1.0853(3) 1.1733(3) 0.0308(8) Uani 1 1 d . . . . .
H1 H 0.012022 1.123994 1.110785 0.037 Uiso 1 1 calc R U . . .
C2 C -0.0496(4) 1.1276(3) 1.2370(3) 0.0350(9) Uani 1 1 d . . . . .
H2 H -0.069712 1.194682 1.218049 0.042 Uiso 1 1 calc R U . . .
C3 C -0.0691(4) 1.0713(4) 1.3280(3) 0.0394(10) Uani 1 1 d . . . . .
H3 H -0.103934 1.099729 1.371661 0.047 Uiso 1 1 calc R U . . .
C4 C -0.0381(4) 0.9734(4) 1.3556(3) 0.0373(9) Uani 1 1 d . . . . .
H4 H -0.051515 0.934803 1.418189 0.045 Uiso 1 1 calc R U . . .
C5 C 0.0127(3) 0.9317(3) 1.2916(3) 0.0318(8) Uani 1 1 d . . . . .
H5 H 0.034248 0.864612 1.310945 0.038 Uiso 1 1 calc R U . . .
C6 C 0.0324(3) 0.9865(3) 1.2000(3) 0.0276(8) Uani 1 1 d . . . . .
C7 C 0.0898(3) 0.9432(3) 1.1301(3) 0.0255(7) Uani 1 1 d . . . . .
C8 C 0.0385(3) 0.8813(3) 1.1260(2) 0.0249(7) Uani 1 1 d . . . . .
C9 C -0.0716(3) 0.8613(3) 1.1803(3) 0.0278(8) Uani 1 1 d . . . . .
H9 H -0.117889 0.883527 1.227008 0.033 Uiso 1 1 calc R U . . .
C10 C -0.0960(3) 0.8055(3) 1.1521(3) 0.0282(8) Uani 1 1 d . . . . .
H10 H -0.163088 0.781565 1.174768 0.034 Uiso 1 1 calc R U . . .
C11 C -0.0013(3) 0.7887(3) 1.0809(2) 0.0261(8) Uani 1 1 d . . . . .
C12 C 0.0039(3) 0.7365(3) 1.0313(3) 0.0251(8) Uani 1 1 d . . . . .
C13 C -0.0974(3) 0.6951(3) 1.0546(3) 0.0279(8) Uani 1 1 d . . . . .
C14 C -0.1705(4) 0.7392(3) 0.9977(3) 0.0350(9) Uani 1 1 d . . . . .
H14 H -0.155501 0.793887 0.945017 0.042 Uiso 1 1 calc R U . . .
C15 C -0.2654(4) 0.7042(4) 1.0168(4) 0.0420(10) Uani 1 1 d . . . . .
H15 H -0.314992 0.734512 0.977648 0.050 Uiso 1 1 calc R U . . .
C16 C -0.2866(4) 0.6236(3) 1.0947(3) 0.0412(11) Uani 1 1 d . . . . .
H16 H -0.351338 0.599186 1.108805 0.049 Uiso 1 1 calc R U . . .
C17 C -0.2148(5) 0.5801(4) 1.1502(3) 0.0435(12) Uani 1 1 d . . . . .
H17 H -0.230317 0.525771 1.203113 0.052 Uiso 1 1 calc R U . . .
C18 C -0.1189(4) 0.6139(3) 1.1307(3) 0.0358(10) Uani 1 1 d . . . . .
H18 H -0.068348 0.581823 1.169077 0.043 Uiso 1 1 calc R U . . .
C19 C 0.0924(3) 0.7234(3) 0.9601(2) 0.0250(7) Uani 1 1 d . . . . .
C20 C 0.0972(3) 0.6676(3) 0.9114(3) 0.0271(8) Uani 1 1 d . . . . .
H20 H 0.042927 0.632717 0.923464 0.033 Uiso 1 1 calc R U . . .
C21 C 0.1925(3) 0.6743(3) 0.8460(3) 0.0268(8) Uani 1 1 d . . . . .
H21 H 0.218174 0.644973 0.803185 0.032 Uiso 1 1 calc R U . . .
C22 C 0.2493(3) 0.7343(3) 0.8526(2) 0.0245(7) Uani 1 1 d . . . . .
C23 C 0.3499(3) 0.7606(3) 0.7953(3) 0.0249(7) Uani 1 1 d . . . . .
C24 C 0.4053(3) 0.7230(3) 0.7210(3) 0.0287(8) Uani 1 1 d . . . . .
C25 C 0.4433(4) 0.6264(3) 0.7415(3) 0.0369(10) Uani 1 1 d . . . . .
H25 H 0.434338 0.584349 0.803007 0.044 Uiso 1 1 calc R U . . .
C26 C 0.4941(4) 0.5899(4) 0.6741(4) 0.0461(12) Uani 1 1 d . . . . .
H26 H 0.519966 0.523468 0.689574 0.055 Uiso 1 1 calc R U . . .
C27 C 0.5068(4) 0.6493(4) 0.5857(4) 0.0508(14) Uani 1 1 d . . . . .
H27 H 0.542261 0.624254 0.539566 0.061 Uiso 1 1 calc R U . . .
C28 C 0.4684(4) 0.7460(4) 0.5628(3) 0.0490(13) Uani 1 1 d . . . . .
H28 H 0.476499 0.787139 0.501128 0.059 Uiso 1 1 calc R U . . .
C29 C 0.4172(3) 0.7834(3) 0.6310(3) 0.0346(9) Uani 1 1 d . . . . .
H29 H 0.390882 0.849757 0.615464 0.042 Uiso 1 1 calc R U . . .
C30 C 0.4051(3) 0.8190(3) 0.8019(2) 0.0247(7) Uani 1 1 d . . . . .
C31 C 0.5153(3) 0.8362(3) 0.7498(3) 0.0282(8) Uani 1 1 d . . . . .
H31 H 0.560951 0.813854 0.703057 0.034 Uiso 1 1 calc R U . . .
C32 C 0.5425(3) 0.8898(3) 0.7793(2) 0.0268(8) Uani 1 1 d . . . . .
H32 H 0.610994 0.911450 0.758005 0.032 Uiso 1 1 calc R U . . .
C33 C 0.4468(3) 0.9078(3) 0.8495(3) 0.0256(7) Uani 1 1 d . . . . .
C34 C 0.4421(3) 0.9609(3) 0.8975(3) 0.0262(8) Uani 1 1 d . . . . .
C35 C 0.5407(3) 1.0029(3) 0.8753(3) 0.0277(8) Uani 1 1 d . . . . .
C36 C 0.5606(4) 1.0839(3) 0.7987(3) 0.0362(10) Uani 1 1 d . . . . .
H36 H 0.512215 1.111859 0.758702 0.043 Uiso 1 1 calc R U . . .
C37 C 0.6506(4) 1.1246(3) 0.7801(3) 0.0412(11) Uani 1 1 d . . . . .
H37 H 0.663043 1.180209 0.727770 0.049 Uiso 1 1 calc R U . . .
C38 C 0.7215(4) 1.0843(3) 0.8374(3) 0.0406(11) Uani 1 1 d . . . . .
H38 H 0.782555 1.112377 0.824968 0.049 Uiso 1 1 calc R U . . .
C39 C 0.7038(4) 1.0022(3) 0.9139(3) 0.0384(10) Uani 1 1 d . . . . .
H39 H 0.753183 0.974020 0.953162 0.046 Uiso 1 1 calc R U . . .
C40 C 0.6138(3) 0.9619(3) 0.9324(3) 0.0331(9) Uani 1 1 d . . . . .
H40 H 0.602001 0.905977 0.984376 0.040 Uiso 1 1 calc R U . . .
C41 C 0.3510(3) 0.9760(3) 0.9679(3) 0.0242(7) Uani 1 1 d . . . . .
C42 C 0.3449(3) 1.0345(3) 1.0140(3) 0.0256(7) Uani 1 1 d . . . . .
H42 H 0.399323 1.069541 1.001459 0.031 Uiso 1 1 calc R U . . .
C43 C 0.2475(3) 1.0303(3) 1.0783(3) 0.0268(8) Uani 1 1 d . . . . .
H43 H 0.220460 1.061527 1.119752 0.032 Uiso 1 1 calc R U . . .
C44 C 0.1921(3) 0.9693(3) 1.0722(2) 0.0244(7) Uani 1 1 d . . . . .
C45 C 0.0394(4) 1.0021(4) 0.8848(4) 0.0493(13) Uani 1 1 d . . . . .
Cl1A Cl 0.87097(11) 0.74368(10) 0.45818(10) 0.0363(4) Uani 0.756(4) 1 d . U P B 1
Cl2A Cl 0.68356(13) 0.85657(13) 0.37676(11) 0.0386(4) Uani 0.756(4) 1 d . U P B 1
Cl3A Cl 0.70947(16) 0.88522(15) 0.52359(14) 0.0502(5) Uani 0.756(4) 1 d . U P B 1
C129 C 0.7298(5) 0.8007(4) 0.4786(4) 0.0328(12) Uani 0.756(4) 1 d . U P B 1
H129 H 0.683557 0.752182 0.522997 0.039 Uiso 0.756(4) 1 calc R U P B 1
Cl1B Cl 0.726(3) 0.807(2) 0.416(3) 0.071(11) Uani 0.056(4) 1 d D U P C 2
Cl2B Cl 0.5596(17) 0.9468(12) 0.4840(12) 0.036(6) Uani 0.056(4) 1 d D U P C 2
Cl3B Cl 0.7506(19) 0.8389(13) 0.5614(11) 0.031(5) Uani 0.056(4) 1 d D U P C 2
C130 C 0.701(3) 0.891(3) 0.463(3) 0.022(11) Uiso 0.056(4) 1 d D U P C 2
H130 H 0.745354 0.940805 0.418533 0.026 Uiso 0.056(4) 1 calc R U P C 2
Na2A Na 0.0037(5) 0.4382(4) 0.7980(4) 0.0450(13) Uani 0.715(5) 1 d D U P D 1
O11A O 0.1756(7) 0.5010(5) 0.6680(7) 0.0411(17) Uani 0.715(5) 1 d D U P D 1
O12A O 0.0111(8) 0.6105(5) 0.7572(6) 0.0397(16) Uani 0.715(5) 1 d D U P D 1
O13A O 0.0793(6) 0.3710(7) 0.9384(4) 0.0609(19) Uani 0.715(5) 1 d D U P D 1
O14A O -0.1474(5) 0.4376(4) 0.9411(4) 0.0505(14) Uani 0.715(5) 1 d D U P D 1
O15A O -0.0079(6) 0.2791(4) 0.8236(4) 0.0620(15) Uani 0.715(5) 1 d D U P D 1
O16A O -0.1153(5) 0.4281(4) 0.7014(4) 0.0521(14) Uani 0.715(5) 1 d D U P D 1
N15A N 0.2099(7) 0.3125(6) 0.7907(5) 0.063(2) Uani 0.715(5) 1 d D U P D 1
N16A N -0.2014(6) 0.5718(5) 0.7763(5) 0.0513(16) Uani 0.715(5) 1 d D U P D 1
C111 C 0.2795(10) 0.3417(7) 0.6978(6) 0.057(2) Uani 0.715(5) 1 d D U P D 1
H11A H 0.247180 0.331121 0.659018 0.068 Uiso 0.715(5) 1 calc R U P D 1
H11B H 0.356162 0.302103 0.696836 0.068 Uiso 0.715(5) 1 calc R U P D 1
C112 C 0.2867(9) 0.4426(7) 0.6608(9) 0.055(3) Uani 0.715(5) 1 d D U P D 1
H11C H 0.327864 0.452036 0.694452 0.066 Uiso 0.715(5) 1 calc R U P D 1
H11D H 0.328692 0.461220 0.596585 0.066 Uiso 0.715(5) 1 calc R U P D 1
C113 C 0.1792(9) 0.5966(7) 0.6444(10) 0.042(2) Uani 0.715(5) 1 d D U P D 1
H11E H 0.216357 0.624607 0.579536 0.050 Uiso 0.715(5) 1 calc R U P D 1
H11F H 0.222613 0.599876 0.680297 0.050 Uiso 0.715(5) 1 calc R U P D 1
C114 C 0.0617(10) 0.6500(8) 0.6631(8) 0.044(2) Uani 0.715(5) 1 d D U P D 1
H11G H 0.061643 0.717602 0.645028 0.052 Uiso 0.715(5) 1 calc R U P D 1
H11H H 0.018208 0.645768 0.627773 0.052 Uiso 0.715(5) 1 calc R U P D 1
C115 C -0.0915(10) 0.6666(9) 0.7883(8) 0.055(2) Uani 0.715(5) 1 d D U P D 1
H11I H -0.082179 0.733204 0.761841 0.066 Uiso 0.715(5) 1 calc R U P D 1
H11J H -0.105986 0.645168 0.854697 0.066 Uiso 0.715(5) 1 calc R U P D 1
C116 C -0.1936(10) 0.6638(8) 0.7660(11) 0.057(2) Uani 0.715(5) 1 d D U P D 1
H11K H -0.261887 0.688172 0.805241 0.068 Uiso 0.715(5) 1 calc R U P D 1
H11L H -0.193392 0.707531 0.702743 0.068 Uiso 0.715(5) 1 calc R U P D 1
C117 C 0.2565(9) 0.3121(9) 0.8564(6) 0.069(3) Uani 0.715(5) 1 d D U P D 1
H11M H 0.278930 0.373624 0.833805 0.083 Uiso 0.715(5) 1 calc R U P D 1
H11N H 0.325265 0.261934 0.862115 0.083 Uiso 0.715(5) 1 calc R U P D 1
C118 C 0.1797(8) 0.2963(7) 0.9462(5) 0.068(3) Uani 0.715(5) 1 d D U P D 1
H11O H 0.158929 0.233731 0.971164 0.081 Uiso 0.715(5) 1 calc R U P D 1
H11P H 0.216983 0.297014 0.987655 0.081 Uiso 0.715(5) 1 calc R U P D 1
C119 C -0.0050(7) 0.3504(6) 1.0205(5) 0.0519(18) Uani 0.715(5) 1 d D U P D 1
H11Q H 0.024189 0.343306 1.070104 0.062 Uiso 0.715(5) 1 calc R U P D 1
H11R H -0.025879 0.290091 1.035544 0.062 Uiso 0.715(5) 1 calc R U P D 1
C120 C -0.1065(7) 0.4291(9) 1.0108(7) 0.054(2) Uani 0.715(5) 1 d D U P D 1
H12A H -0.165241 0.415287 1.068158 0.064 Uiso 0.715(5) 1 calc R U P D 1
H12B H -0.086134 0.489331 0.996879 0.064 Uiso 0.715(5) 1 calc R U P D 1
C121 C -0.2558(6) 0.4986(8) 0.9410(6) 0.0543(18) Uani 0.715(5) 1 d D U P D 1
H12C H -0.255832 0.556714 0.947590 0.065 Uiso 0.715(5) 1 calc R U P D 1
H12D H -0.313308 0.466027 0.991990 0.065 Uiso 0.715(5) 1 calc R U P D 1
C122 C -0.2814(6) 0.5233(6) 0.8544(5) 0.0574(17) Uani 0.715(5) 1 d D U P D 1
H12E H -0.282927 0.464468 0.849777 0.069 Uiso 0.715(5) 1 calc R U P D 1
H12F H -0.357282 0.564069 0.854008 0.069 Uiso 0.715(5) 1 calc R U P D 1
C123 C 0.1887(10) 0.2178(6) 0.8175(6) 0.073(2) Uani 0.715(5) 1 d D U P D 1
H12G H 0.204726 0.204292 0.762698 0.087 Uiso 0.715(5) 1 calc R U P D 1
H12H H 0.240679 0.169833 0.854944 0.087 Uiso 0.715(5) 1 calc R U P D 1
C124 C 0.0760(8) 0.2096(5) 0.8671(5) 0.069(2) Uani 0.715(5) 1 d D U P D 1
H12I H 0.065857 0.146141 0.879371 0.082 Uiso 0.715(5) 1 calc R U P D 1
H12J H 0.064205 0.213533 0.926094 0.082 Uiso 0.715(5) 1 calc R U P D 1
C125 C -0.0071(9) 0.2724(6) 0.7423(5) 0.0566(19) Uani 0.715(5) 1 d D U P D 1
H12K H -0.003454 0.205957 0.752865 0.068 Uiso 0.715(5) 1 calc R U P D 1
H12L H 0.059119 0.294113 0.694032 0.068 Uiso 0.715(5) 1 calc R U P D 1
C126 C -0.1146(8) 0.3348(6) 0.7148(5) 0.0556(19) Uani 0.715(5) 1 d D U P D 1
H12M H -0.117357 0.332646 0.658449 0.067 Uiso 0.715(5) 1 calc R U P D 1
H12N H -0.180822 0.312583 0.762794 0.067 Uiso 0.715(5) 1 calc R U P D 1
C127 C -0.2188(7) 0.4907(6) 0.6848(5) 0.0572(17) Uani 0.715(5) 1 d D U P D 1
H12O H -0.282630 0.461522 0.729776 0.069 Uiso 0.715(5) 1 calc R U P D 1
H12P H -0.224195 0.502772 0.623890 0.069 Uiso 0.715(5) 1 calc R U P D 1
C128 C -0.2244(7) 0.5817(6) 0.6908(6) 0.0570(17) Uani 0.715(5) 1 d D U P D 1
H12Q H -0.300108 0.621530 0.686340 0.068 Uiso 0.715(5) 1 calc R U P D 1
H12R H -0.169212 0.615585 0.638240 0.068 Uiso 0.715(5) 1 calc R U P D 1
Na2B Na 0.0165(11) 0.4389(10) 0.7991(10) 0.056(4) Uani 0.285(5) 1 d D U P D 2
O11B O 0.1772(18) 0.5201(15) 0.6667(18) 0.039(3) Uani 0.285(5) 1 d D U P D 2
O12B O 0.013(2) 0.6120(14) 0.7721(17) 0.041(3) Uani 0.285(5) 1 d D U P D 2
O13B O 0.1118(16) 0.373(2) 0.9297(12) 0.074(4) Uani 0.285(5) 1 d D U P D 2
O14B O -0.1122(13) 0.4093(13) 0.9536(10) 0.058(3) Uani 0.285(5) 1 d D U P D 2
O15B O 0.0065(14) 0.2944(10) 0.7812(13) 0.074(3) Uani 0.285(5) 1 d D U P D 2
O16B O -0.1059(14) 0.4635(11) 0.6905(11) 0.061(3) Uani 0.285(5) 1 d D U P D 2
N15B N 0.2237(16) 0.3234(15) 0.7732(15) 0.067(3) Uani 0.285(5) 1 d D U P D 2
N16B N -0.1970(13) 0.5688(13) 0.8045(11) 0.051(3) Uani 0.285(5) 1 d D U P D 2
C211 C 0.286(3) 0.3677(18) 0.6801(17) 0.058(4) Uani 0.285(5) 1 d D U P D 2
H21A H 0.252807 0.361288 0.639261 0.070 Uiso 0.285(5) 1 calc R U P D 2
H21B H 0.364447 0.331462 0.673301 0.070 Uiso 0.285(5) 1 calc R U P D 2
C212 C 0.289(2) 0.4699(17) 0.649(2) 0.047(4) Uani 0.285(5) 1 d D U P D 2
H21C H 0.333642 0.477294 0.681413 0.056 Uiso 0.285(5) 1 calc R U P D 2
H21D H 0.324420 0.494960 0.583347 0.056 Uiso 0.285(5) 1 calc R U P D 2
C213 C 0.162(2) 0.6188(16) 0.646(2) 0.040(4) Uani 0.285(5) 1 d D U P D 2
H21E H 0.188246 0.651781 0.579650 0.048 Uiso 0.285(5) 1 calc R U P D 2
H21F H 0.207629 0.628566 0.675882 0.048 Uiso 0.285(5) 1 calc R U P D 2
C214 C 0.042(3) 0.659(2) 0.676(2) 0.043(4) Uani 0.285(5) 1 d D U P D 2
H21G H 0.030092 0.728161 0.659079 0.052 Uiso 0.285(5) 1 calc R U P D 2
H21H H -0.005245 0.647148 0.648573 0.052 Uiso 0.285(5) 1 calc R U P D 2
C215 C -0.096(2) 0.658(2) 0.8104(19) 0.047(3) Uani 0.285(5) 1 d D U P D 2
H21I H -0.091930 0.721210 0.804319 0.056 Uiso 0.285(5) 1 calc R U P D 2
H21J H -0.120167 0.619769 0.875369 0.056 Uiso 0.285(5) 1 calc R U P D 2
C216 C -0.180(3) 0.6684(16) 0.759(3) 0.051(4) Uani 0.285(5) 1 d D U P D 2
H21K H -0.249897 0.714446 0.769871 0.061 Uiso 0.285(5) 1 calc R U P D 2
H21L H -0.146199 0.685890 0.693446 0.061 Uiso 0.285(5) 1 calc R U P D 2
C217 C 0.278(2) 0.327(2) 0.8341(15) 0.069(4) Uani 0.285(5) 1 d D U P D 2
H21M H 0.350056 0.281473 0.833215 0.082 Uiso 0.285(5) 1 calc R U P D 2
H21N H 0.295443 0.391290 0.807861 0.082 Uiso 0.285(5) 1 calc R U P D 2
C218 C 0.219(2) 0.310(2) 0.9262(16) 0.074(5) Uani 0.285(5) 1 d D U P D 2
H21O H 0.263313 0.319896 0.957272 0.089 Uiso 0.285(5) 1 calc R U P D 2
H21P H 0.209348 0.243046 0.957192 0.089 Uiso 0.285(5) 1 calc R U P D 2
C219 C 0.0411(18) 0.3674(18) 1.0201(13) 0.064(4) Uani 0.285(5) 1 d D U P D 2
H21Q H 0.074760 0.391417 1.047884 0.077 Uiso 0.285(5) 1 calc R U P D 2
H21R H 0.034968 0.300888 1.059585 0.077 Uiso 0.285(5) 1 calc R U P D 2
C220 C -0.0711(19) 0.426(2) 1.0097(17) 0.053(4) Uani 0.285(5) 1 d D U P D 2
H22A H -0.124258 0.412329 1.069918 0.064 Uiso 0.285(5) 1 calc R U P D 2
H22B H -0.066962 0.493615 0.984372 0.064 Uiso 0.285(5) 1 calc R U P D 2
C221 C -0.2314(17) 0.4464(17) 0.9555(14) 0.061(4) Uani 0.285(5) 1 d D U P D 2
H22C H -0.273687 0.436797 1.018764 0.073 Uiso 0.285(5) 1 calc R U P D 2
H22D H -0.257093 0.409127 0.935380 0.073 Uiso 0.285(5) 1 calc R U P D 2
C222 C -0.2613(15) 0.5533(14) 0.8958(12) 0.051(3) Uani 0.285(5) 1 d D U P D 2
H22E H -0.342611 0.571956 0.897902 0.061 Uiso 0.285(5) 1 calc R U P D 2
H22F H -0.243755 0.592449 0.919030 0.061 Uiso 0.285(5) 1 calc R U P D 2
C223 C 0.198(2) 0.2317(17) 0.7934(18) 0.076(4) Uani 0.285(5) 1 d D U P D 2
H22G H 0.170293 0.201569 0.859565 0.091 Uiso 0.285(5) 1 calc R U P D 2
H22H H 0.269486 0.189992 0.775254 0.091 Uiso 0.285(5) 1 calc R U P D 2
C224 C 0.1132(19) 0.2357(14) 0.7482(14) 0.079(4) Uani 0.285(5) 1 d D U P D 2
H22I H 0.139078 0.264639 0.681678 0.095 Uiso 0.285(5) 1 calc R U P D 2
H22J H 0.102552 0.171128 0.764807 0.095 Uiso 0.285(5) 1 calc R U P D 2
C225 C -0.065(2) 0.3020(17) 0.7275(17) 0.068(4) Uani 0.285(5) 1 d D U P D 2
H22K H -0.091578 0.242030 0.751038 0.082 Uiso 0.285(5) 1 calc R U P D 2
H22L H -0.023134 0.315348 0.663706 0.082 Uiso 0.285(5) 1 calc R U P D 2
C226 C -0.1650(19) 0.3829(15) 0.7345(15) 0.064(3) Uani 0.285(5) 1 d D U P D 2
H22M H -0.219093 0.390839 0.701362 0.077 Uiso 0.285(5) 1 calc R U P D 2
H22N H -0.204498 0.373929 0.798187 0.077 Uiso 0.285(5) 1 calc R U P D 2
C227 C -0.1855(16) 0.5411(15) 0.6678(11) 0.051(3) Uani 0.285(5) 1 d D U P D 2
H22O H -0.229864 0.532961 0.635640 0.061 Uiso 0.285(5) 1 calc R U P D 2
H22P H -0.149887 0.596419 0.626624 0.061 Uiso 0.285(5) 1 calc R U P D 2
C228 C -0.2633(14) 0.5590(16) 0.7522(13) 0.055(3) Uani 0.285(5) 1 d D U P D 2
H22Q H -0.320439 0.617633 0.734385 0.066 Uiso 0.285(5) 1 calc R U P D 2
H22R H -0.302999 0.505689 0.791302 0.066 Uiso 0.285(5) 1 calc R U P D 2
Na1A Na 0.4463(6) 0.2715(5) 0.1471(6) 0.0400(16) Uani 0.569(7) 1 d D U P A 1
N13A N 0.6541(8) 0.1143(6) 0.1389(8) 0.033(2) Uani 0.569(7) 1 d D U P A 1
N14A N 0.2601(8) 0.4058(5) 0.1585(5) 0.0452(17) Uani 0.569(7) 1 d D U P A 1
O5A O 0.6110(9) 0.3006(8) 0.0030(7) 0.045(2) Uani 0.569(7) 1 d D U P A 1
O6A O 0.3818(10) 0.3583(9) 0.0041(8) 0.058(3) Uani 0.569(7) 1 d D U P A 1
O7A O 0.5639(9) 0.2203(7) 0.2579(8) 0.032(2) Uani 0.569(7) 1 d D U P A 1
O8A O 0.4683(6) 0.4026(4) 0.1807(4) 0.0486(16) Uani 0.569(7) 1 d D U P A 1
O9A O 0.4227(11) 0.1021(8) 0.1609(11) 0.042(2) Uani 0.569(7) 1 d D U P A 1
O10A O 0.2701(9) 0.2095(8) 0.2598(10) 0.039(2) Uani 0.569(7) 1 d D U P A 1
C93A C 0.7250(15) 0.1416(10) 0.0450(11) 0.046(3) Uani 0.569(7) 1 d D U P A 1
H93A H 0.697354 0.123926 0.008225 0.056 Uiso 0.569(7) 1 calc R U P A 1
H93B H 0.803556 0.106872 0.045238 0.056 Uiso 0.569(7) 1 calc R U P A 1
C94A C 0.7216(11) 0.2471(9) 0.0034(10) 0.047(3) Uani 0.569(7) 1 d D U P A 1
H94A H 0.754346 0.263567 0.037921 0.056 Uiso 0.569(7) 1 calc R U P A 1
H94B H 0.768216 0.263977 -0.059352 0.056 Uiso 0.569(7) 1 calc R U P A 1
C95A C 0.568(2) 0.295(2) -0.0615(17) 0.067(4) Uani 0.569(7) 1 d D U P A 1
H95A H 0.548427 0.232472 -0.038141 0.080 Uiso 0.569(7) 1 calc R U P A 1
H95B H 0.626857 0.302394 -0.118776 0.080 Uiso 0.569(7) 1 calc R U P A 1
C96A C 0.4671(13) 0.3714(17) -0.0783(10) 0.061(5) Uani 0.569(7) 1 d D U P A 1
H96A H 0.486841 0.434068 -0.101334 0.073 Uiso 0.569(7) 1 calc R U P A 1
H96B H 0.439082 0.369254 -0.124399 0.073 Uiso 0.569(7) 1 calc R U P A 1
C97A C 0.2919(8) 0.4392(7) -0.0036(6) 0.050(2) Uani 0.569(7) 1 d D U P A 1
H97A H 0.254048 0.447956 -0.048971 0.060 Uiso 0.569(7) 1 calc R U P A 1
H97B H 0.322354 0.496592 -0.024276 0.060 Uiso 0.569(7) 1 calc R U P A 1
C98A C 0.2092(8) 0.4266(7) 0.0852(6) 0.051(2) Uani 0.569(7) 1 d D U P A 1
H98A H 0.150467 0.485029 0.079373 0.061 Uiso 0.569(7) 1 calc R U P A 1
H98B H 0.172237 0.374076 0.101424 0.061 Uiso 0.569(7) 1 calc R U P A 1
C99A C 0.7129(11) 0.1056(8) 0.2015(9) 0.032(2) Uani 0.569(7) 1 d D U P A 1
H99A H 0.765664 0.149877 0.170061 0.038 Uiso 0.569(7) 1 calc R U P A 1
H99B H 0.757436 0.040364 0.222747 0.038 Uiso 0.569(7) 1 calc R U P A 1
C100 C 0.6310(12) 0.1274(9) 0.2823(9) 0.037(2) Uani 0.569(7) 1 d D U P A 1
H10A H 0.581122 0.080780 0.315189 0.044 Uiso 0.569(7) 1 calc R U P A 1
H10B H 0.673990 0.119872 0.323860 0.044 Uiso 0.569(7) 1 calc R U P A 1
C101 C 0.6305(8) 0.2913(7) 0.2241(7) 0.0412(19) Uani 0.569(7) 1 d D U P A 1
H10C H 0.672989 0.301573 0.160774 0.049 Uiso 0.569(7) 1 calc R U P A 1
H10D H 0.684245 0.272220 0.261471 0.049 Uiso 0.569(7) 1 calc R U P A 1
C102 C 0.5457(13) 0.3795(9) 0.2304(10) 0.046(3) Uani 0.569(7) 1 d D U P A 1
H10E H 0.506188 0.368709 0.294391 0.056 Uiso 0.569(7) 1 calc R U P A 1
H10F H 0.584806 0.432687 0.206827 0.056 Uiso 0.569(7) 1 calc R U P A 1
C103 C 0.3711(14) 0.4689(12) 0.2018(9) 0.049(3) Uani 0.569(7) 1 d D U P A 1
H10G H 0.393062 0.527468 0.190669 0.058 Uiso 0.569(7) 1 calc R U P A 1
H10H H 0.332958 0.442076 0.266543 0.058 Uiso 0.569(7) 1 calc R U P A 1
C104 C 0.2928(9) 0.4919(6) 0.1454(6) 0.053(2) Uani 0.569(7) 1 d D U P A 1
H10I H 0.224660 0.537254 0.161492 0.063 Uiso 0.569(7) 1 calc R U P A 1
H10J H 0.329564 0.522566 0.080961 0.063 Uiso 0.569(7) 1 calc R U P A 1
C105 C 0.6183(14) 0.0269(9) 0.1631(14) 0.044(3) Uani 0.569(7) 1 d D U P A 1
H10K H 0.596361 -0.003743 0.229751 0.053 Uiso 0.569(7) 1 calc R U P A 1
H10L H 0.682437 -0.017009 0.140374 0.053 Uiso 0.569(7) 1 calc R U P A 1
C106 C 0.5215(14) 0.0433(15) 0.1256(16) 0.048(4) Uani 0.569(7) 1 d D U P A 1
H10M H 0.542983 0.074078 0.058946 0.057 Uiso 0.569(7) 1 calc R U P A 1
H10N H 0.503914 -0.018454 0.140912 0.057 Uiso 0.569(7) 1 calc R U P A 1
C107 C 0.3715(13) 0.0572(10) 0.2528(14) 0.044(3) Uani 0.569(7) 1 d D U P A 1
H10O H 0.418257 0.050111 0.291492 0.053 Uiso 0.569(7) 1 calc R U P A 1
H10P H 0.363123 -0.006591 0.264329 0.053 Uiso 0.569(7) 1 calc R U P A 1
C108 C 0.2579(11) 0.1183(9) 0.2736(11) 0.040(3) Uani 0.569(7) 1 d D U P A 1
H10Q H 0.212272 0.125752 0.233886 0.048 Uiso 0.569(7) 1 calc R U P A 1
H10R H 0.218152 0.087266 0.337027 0.048 Uiso 0.569(7) 1 calc R U P A 1
C109 C 0.1619(10) 0.2739(8) 0.2701(8) 0.055(3) Uani 0.569(7) 1 d D U P A 1
H10S H 0.116712 0.250340 0.333059 0.066 Uiso 0.569(7) 1 calc R U P A 1
H10T H 0.119640 0.278656 0.229296 0.066 Uiso 0.569(7) 1 calc R U P A 1
C110 C 0.1843(10) 0.3701(6) 0.2467(6) 0.055(2) Uani 0.569(7) 1 d D U P A 1
H11S H 0.111801 0.416124 0.248293 0.066 Uiso 0.569(7) 1 calc R U P A 1
H11T H 0.216758 0.365801 0.293408 0.066 Uiso 0.569(7) 1 calc R U P A 1
Na1B Na 0.4721(8) 0.2580(7) 0.1550(7) 0.0336(17) Uani 0.431(7) 1 d D U P A 2
N13B N 0.6545(12) 0.0884(9) 0.1518(10) 0.036(3) Uani 0.431(7) 1 d D U P A 2
N14B N 0.3118(8) 0.4052(6) 0.1789(7) 0.041(2) Uani 0.431(7) 1 d D U P A 2
O5B O 0.6261(14) 0.2745(12) 0.0061(11) 0.058(4) Uani 0.431(7) 1 d D U P A 2
O6B O 0.4011(12) 0.3693(11) 0.0166(8) 0.051(4) Uani 0.431(7) 1 d D U P A 2
O7B O 0.5799(13) 0.1964(9) 0.2728(11) 0.034(3) Uani 0.431(7) 1 d D U P A 2
O8B O 0.5515(7) 0.3786(5) 0.1601(5) 0.0400(17) Uani 0.431(7) 1 d D U P A 2
O9B O 0.4165(17) 0.1028(12) 0.1661(17) 0.055(4) Uani 0.431(7) 1 d D U P A 2
O10B O 0.2900(12) 0.2114(11) 0.2677(14) 0.045(4) Uani 0.431(7) 1 d D U P A 2
C93B C 0.726(2) 0.1132(13) 0.0595(14) 0.048(4) Uani 0.431(7) 1 d D U P A 2
H93C H 0.697104 0.094280 0.024331 0.057 Uiso 0.431(7) 1 calc R U P A 2
H93D H 0.802727 0.075173 0.062187 0.057 Uiso 0.431(7) 1 calc R U P A 2
C94B C 0.7334(16) 0.2153(14) 0.0094(17) 0.055(4) Uani 0.431(7) 1 d D U P A 2
H94C H 0.771205 0.233150 0.039519 0.066 Uiso 0.431(7) 1 calc R U P A 2
H94D H 0.779659 0.224848 -0.052867 0.066 Uiso 0.431(7) 1 calc R U P A 2
C95B C 0.568(3) 0.289(3) -0.057(2) 0.071(5) Uani 0.431(7) 1 d D U P A 2
H95C H 0.528741 0.236046 -0.034818 0.085 Uiso 0.431(7) 1 calc R U P A 2
H95D H 0.621090 0.292115 -0.115867 0.085 Uiso 0.431(7) 1 calc R U P A 2
C96B C 0.4846(17) 0.381(2) -0.0661(12) 0.054(5) Uani 0.431(7) 1 d D U P A 2
H96C H 0.523337 0.431597 -0.080240 0.065 Uiso 0.431(7) 1 calc R U P A 2
H96D H 0.449121 0.399232 -0.115944 0.065 Uiso 0.431(7) 1 calc R U P A 2
C97B C 0.3218(14) 0.4585(11) 0.0177(9) 0.073(4) Uani 0.431(7) 1 d D U P A 2
H97C H 0.275152 0.480465 -0.025847 0.088 Uiso 0.431(7) 1 calc R U P A 2
H97D H 0.363280 0.508370 0.000841 0.088 Uiso 0.431(7) 1 calc R U P A 2
C98B C 0.2495(12) 0.4386(12) 0.1113(10) 0.063(3) Uani 0.431(7) 1 d D U P A 2
H98C H 0.194531 0.497297 0.113820 0.076 Uiso 0.431(7) 1 calc R U P A 2
H98D H 0.206792 0.390442 0.125718 0.076 Uiso 0.431(7) 1 calc R U P A 2
C99B C 0.7153(18) 0.0809(14) 0.2142(14) 0.049(4) Uani 0.431(7) 1 d D U P A 2
H99C H 0.766477 0.126424 0.182094 0.059 Uiso 0.431(7) 1 calc R U P A 2
H99D H 0.761488 0.016243 0.234522 0.059 Uiso 0.431(7) 1 calc R U P A 2
C200 C 0.634(2) 0.1013(12) 0.2962(15) 0.054(4) Uani 0.431(7) 1 d D U P A 2
H20A H 0.576508 0.061201 0.323683 0.065 Uiso 0.431(7) 1 calc R U P A 2
H20B H 0.675352 0.084532 0.341863 0.065 Uiso 0.431(7) 1 calc R U P A 2
C201 C 0.6410(9) 0.2565(9) 0.2689(9) 0.039(2) Uani 0.431(7) 1 d D U P A 2
H20C H 0.713881 0.253737 0.223907 0.047 Uiso 0.431(7) 1 calc R U P A 2
H20D H 0.656119 0.236364 0.328581 0.047 Uiso 0.431(7) 1 calc R U P A 2
C202 C 0.5732(15) 0.3546(12) 0.2429(13) 0.043(3) Uani 0.431(7) 1 d D U P A 2
H20E H 0.501700 0.357997 0.289226 0.051 Uiso 0.431(7) 1 calc R U P A 2
H20F H 0.615191 0.399162 0.237729 0.051 Uiso 0.431(7) 1 calc R U P A 2
C203 C 0.4835(10) 0.4701(8) 0.1277(9) 0.056(3) Uani 0.431(7) 1 d D U P A 2
H20G H 0.489677 0.488178 0.062786 0.067 Uiso 0.431(7) 1 calc R U P A 2
H20H H 0.513421 0.516364 0.132871 0.067 Uiso 0.431(7) 1 calc R U P A 2
C204 C 0.3620(18) 0.4770(14) 0.1764(14) 0.053(4) Uani 0.431(7) 1 d D U P A 2
H20I H 0.354284 0.469158 0.239115 0.064 Uiso 0.431(7) 1 calc R U P A 2
H20J H 0.319870 0.540928 0.146409 0.064 Uiso 0.431(7) 1 calc R U P A 2
C205 C 0.606(2) 0.0064(14) 0.182(2) 0.052(4) Uani 0.431(7) 1 d D U P A 2
H20K H 0.580762 -0.018403 0.248966 0.063 Uiso 0.431(7) 1 calc R U P A 2
H20L H 0.664147 -0.043914 0.164529 0.063 Uiso 0.431(7) 1 calc R U P A 2
C206 C 0.507(2) 0.029(2) 0.143(3) 0.058(6) Uani 0.431(7) 1 d D U P A 2
H20M H 0.533605 0.049603 0.076893 0.069 Uiso 0.431(7) 1 calc R U P A 2
H20N H 0.477870 -0.029388 0.166328 0.069 Uiso 0.431(7) 1 calc R U P A 2
C207 C 0.3432(19) 0.0663(15) 0.2505(19) 0.051(5) Uani 0.431(7) 1 d D U P A 2
H20O H 0.382259 0.042620 0.299370 0.061 Uiso 0.431(7) 1 calc R U P A 2
H20P H 0.317381 0.012957 0.253769 0.061 Uiso 0.431(7) 1 calc R U P A 2
C208 C 0.2451(17) 0.1444(14) 0.2611(17) 0.052(4) Uani 0.431(7) 1 d D U P A 2
H20Q H 0.211635 0.174188 0.208291 0.062 Uiso 0.431(7) 1 calc R U P A 2
H20R H 0.186583 0.119945 0.316362 0.062 Uiso 0.431(7) 1 calc R U P A 2
C209 C 0.1973(12) 0.2820(10) 0.2865(10) 0.052(3) Uani 0.431(7) 1 d D U P A 2
H20S H 0.153862 0.256407 0.349854 0.062 Uiso 0.431(7) 1 calc R U P A 2
H20T H 0.146841 0.302245 0.246199 0.062 Uiso 0.431(7) 1 calc R U P A 2
C210 C 0.2408(10) 0.3634(8) 0.2719(7) 0.046(2) Uani 0.431(7) 1 d D U P A 2
H21S H 0.286018 0.342700 0.316167 0.055 Uiso 0.431(7) 1 calc R U P A 2
H21T H 0.176335 0.413343 0.284011 0.055 Uiso 0.431(7) 1 calc R U P A 2

loop_
_atom_site_aniso_label
_atom_site_aniso_U_11
_atom_site_aniso_U_22
_atom_site_aniso_U_33
_atom_site_aniso_U_23
_atom_site_aniso_U_13
_atom_site_aniso_U_12
Cr2 0.0140(2) 0.0189(2) 0.0214(2) -0.00691(17) -0.00450(17) -0.00351(16)
O3 0.199(7) 0.077(3) 0.040(2) -0.026(2) 0.014(3) 0.010(4)
C91 0.059(3) 0.035(2) 0.027(2) -0.0083(17) -0.002(2) 0.003(2)
O4 0.092(3) 0.065(3) 0.061(3) -0.034(2) 0.035(2) -0.023(2)
N7 0.0172(14) 0.0225(15) 0.0232(14) -0.0089(12) -0.0027(11) -0.0052(11)
N8 0.0165(14) 0.0203(14) 0.0247(15) -0.0069(12) -0.0052(11) -0.0034(11)
N9 0.0154(13) 0.0220(14) 0.0229(14) -0.0073(12) -0.0058(11) -0.0035(11)
N10 0.0154(14) 0.0224(14) 0.0244(14) -0.0087(12) -0.0047(11) -0.0048(11)
N11 0.0236(15) 0.0275(16) 0.0290(17) -0.0110(13) -0.0046(13) -0.0052(13)
N12 0.0212(15) 0.0272(16) 0.0284(16) -0.0099(13) -0.0062(13) -0.0063(12)
C47 0.0297(19) 0.033(2) 0.0287(19) -0.0142(16) -0.0079(15) 0.0016(16)
C48 0.032(2) 0.033(2) 0.0256(19) -0.0050(16) -0.0112(16) -0.0003(16)
C49 0.0215(17) 0.0202(17) 0.039(2) -0.0046(15) -0.0120(16) -0.0040(14)
C50 0.0257(19) 0.0265(19) 0.047(2) -0.0188(17) -0.0114(17) -0.0001(15)
C51 0.0227(17) 0.0318(19) 0.0282(18) -0.0125(16) -0.0083(14) -0.0041(15)
C52 0.0132(15) 0.0208(16) 0.0322(19) -0.0096(14) -0.0061(13) -0.0034(13)
C53 0.0160(16) 0.0242(17) 0.0241(17) -0.0083(14) -0.0048(13) -0.0039(13)
C54 0.0171(16) 0.0218(17) 0.0267(18) -0.0087(14) -0.0064(14) -0.0029(13)
C55 0.0157(16) 0.0280(18) 0.0335(19) -0.0129(15) -0.0068(14) -0.0039(14)
C56 0.0153(15) 0.0266(17) 0.0306(18) -0.0122(15) -0.0049(13) -0.0037(13)
C57 0.0173(16) 0.0261(17) 0.0242(17) -0.0115(14) -0.0019(13) -0.0074(13)
C58 0.0178(16) 0.0220(16) 0.0208(16) -0.0054(13) -0.0052(13) -0.0063(13)
C59 0.0158(15) 0.0215(16) 0.0331(19) -0.0104(15) -0.0074(14) -0.0035(13)
C60 0.0223(18) 0.0294(19) 0.0295(19) -0.0065(15) -0.0064(15) -0.0073(15)
C61 0.0213(18) 0.031(2) 0.047(2) 0.0011(18) -0.0091(17) -0.0106(16)
C62 0.0225(19) 0.0231(19) 0.075(3) -0.013(2) -0.018(2) -0.0058(15)
C63 0.029(2) 0.041(2) 0.066(3) -0.028(2) -0.019(2) -0.0056(18)
C64 0.0254(19) 0.039(2) 0.037(2) -0.0173(17) -0.0079(16) -0.0084(16)
C65 0.0168(16) 0.0245(17) 0.0238(17) -0.0082(14) -0.0038(13) -0.0061(13)
C66 0.0190(16) 0.0205(17) 0.0326(19) -0.0076(15) -0.0048(14) -0.0046(13)
C67 0.0221(17) 0.0201(17) 0.033(2) -0.0064(15) -0.0069(15) -0.0042(14)
C68 0.0163(16) 0.0225(17) 0.0258(18) -0.0075(14) -0.0037(13) -0.0033(13)
C69 0.0207(17) 0.0227(17) 0.0242(17) -0.0089(14) -0.0071(14) -0.0009(14)
C70 0.0175(16) 0.0228(17) 0.0262(17) -0.0071(14) -0.0055(13) -0.0064(13)
C71 0.033(2) 0.036(2) 0.029(2) -0.0106(17) -0.0057(17) 0.0056(17)
C72 0.033(2) 0.037(2) 0.031(2) -0.0026(18) -0.0087(17) 0.0019(18)
C73 0.0248(18) 0.0192(17) 0.046(2) -0.0101(16) -0.0151(17) -0.0016(14)
C74 0.032(2) 0.037(2) 0.046(2) -0.0263(19) -0.0158(18) 0.0043(17)
C75 0.0282(19) 0.0300(19) 0.033(2) -0.0144(16) -0.0131(16) 0.0021(15)
C76 0.0181(16) 0.0239(17) 0.0232(17) -0.0086(14) -0.0073(13) -0.0017(13)
C77 0.0197(17) 0.0236(17) 0.0334(19) -0.0098(15) -0.0116(15) -0.0001(13)
C78 0.0192(17) 0.0292(18) 0.034(2) -0.0130(16) -0.0091(14) -0.0044(14)
C79 0.0158(15) 0.0246(17) 0.0243(16) -0.0095(14) -0.0077(13) -0.0018(13)
C80 0.0180(16) 0.0252(17) 0.0259(17) -0.0117(14) -0.0046(13) -0.0053(13)
C81 0.0148(15) 0.0202(16) 0.0296(18) -0.0092(14) -0.0054(13) -0.0013(13)
C82 0.0188(17) 0.0255(18) 0.035(2) -0.0072(15) -0.0099(15) -0.0040(14)
C83 0.0214(18) 0.0218(18) 0.046(2) -0.0053(16) -0.0055(16) -0.0033(14)
C84 0.0189(18) 0.0271(19) 0.062(3) -0.0191(19) -0.0136(18) -0.0031(15)
C85 0.0248(19) 0.043(2) 0.049(2) -0.027(2) -0.0106(17) -0.0062(17)
C86 0.0236(18) 0.0289(18) 0.035(2) -0.0161(16) -0.0078(15) -0.0031(14)
C87 0.0159(15) 0.0214(16) 0.0219(16) -0.0076(13) -0.0036(13) -0.0049(13)
C88 0.0209(17) 0.0217(17) 0.0256(17) -0.0078(14) -0.0055(14) -0.0061(13)
C89 0.0179(16) 0.0210(17) 0.0297(18) -0.0083(15) -0.0053(14) -0.0043(13)
C90 0.0189(16) 0.0208(16) 0.0238(17) -0.0075(14) -0.0068(13) -0.0026(13)
C92 0.042(2) 0.032(2) 0.036(2) -0.0159(17) 0.0039(19) -0.0079(17)
Cr1 0.0250(3) 0.0207(2) 0.0207(2) -0.00839(18) -0.00482(19) -0.00454(18)
O1 0.029(2) 0.128(5) 0.124(5) 0.018(4) -0.028(3) -0.007(3)
O2A 0.051(5) 0.098(6) 0.123(9) -0.072(6) -0.048(5) 0.036(4)
C46A 0.039(5) 0.040(5) 0.050(8) -0.023(5) -0.024(5) -0.002(4)
O2B 0.033(5) 0.149(13) 0.102(11) -0.035(9) -0.036(7) 0.013(7)
C46B 0.034(5) 0.061(11) 0.064(13) -0.026(8) -0.031(7) -0.005(6)
N1 0.0253(15) 0.0213(14) 0.0225(15) -0.0089(12) -0.0041(12) -0.0042(12)
N2 0.0295(16) 0.0226(15) 0.0208(14) -0.0089(12) -0.0048(12) -0.0055(12)
N3 0.0255(15) 0.0232(15) 0.0248(15) -0.0097(12) -0.0074(12) -0.0035(12)
N4 0.0256(15) 0.0221(15) 0.0249(15) -0.0083(12) -0.0068(12) -0.0025(12)
N5 0.0318(17) 0.0257(16) 0.0246(15) -0.0086(13) -0.0062(13) -0.0065(13)
N6 0.0403(19) 0.0258(16) 0.0291(17) -0.0087(14) -0.0129(14) -0.0047(14)
C1 0.0273(19) 0.0323(19) 0.038(2) -0.0205(17) -0.0079(16) -0.0018(15)
C2 0.0275(19) 0.037(2) 0.049(2) -0.0260(19) -0.0122(18) 0.0008(16)
C3 0.028(2) 0.058(3) 0.048(3) -0.039(2) -0.0043(18) -0.0046(18)
C4 0.031(2) 0.055(3) 0.029(2) -0.0207(19) -0.0014(16) -0.0119(19)
C5 0.0286(19) 0.038(2) 0.032(2) -0.0177(17) -0.0056(15) -0.0049(16)
C6 0.0222(17) 0.035(2) 0.0291(19) -0.0167(16) -0.0046(14) -0.0048(15)
C7 0.0266(18) 0.0239(17) 0.0255(17) -0.0114(14) -0.0061(14) -0.0017(14)
C8 0.0253(18) 0.0237(17) 0.0245(18) -0.0100(14) -0.0041(14) -0.0040(14)
C9 0.0284(19) 0.0287(19) 0.0243(18) -0.0107(15) -0.0036(15) -0.0051(16)
C10 0.0277(18) 0.0260(18) 0.0279(19) -0.0102(15) -0.0016(15) -0.0072(15)
C11 0.0310(19) 0.0218(17) 0.0216(17) -0.0064(14) -0.0034(14) -0.0064(14)
C12 0.0298(19) 0.0219(17) 0.0239(17) -0.0044(14) -0.0095(15) -0.0083(15)
C13 0.0285(19) 0.0292(19) 0.0268(18) -0.0132(16) -0.0009(15) -0.0089(15)
C14 0.033(2) 0.032(2) 0.039(2) -0.0126(18) -0.0049(17) -0.0103(17)
C15 0.031(2) 0.044(2) 0.052(3) -0.023(2) -0.0081(19) -0.0046(18)
C16 0.036(2) 0.046(3) 0.050(3) -0.031(2) 0.008(2) -0.020(2)
C17 0.060(3) 0.043(3) 0.033(2) -0.018(2) 0.007(2) -0.031(2)
C18 0.051(3) 0.033(2) 0.028(2) -0.0114(17) -0.0072(18) -0.018(2)
C19 0.0299(19) 0.0210(17) 0.0230(17) -0.0066(14) -0.0080(15) -0.0045(14)
C20 0.0296(19) 0.0249(18) 0.0298(19) -0.0118(15) -0.0098(15) -0.0042(15)
C21 0.0251(18) 0.0277(18) 0.0313(19) -0.0143(15) -0.0098(15) -0.0019(15)
C22 0.0282(18) 0.0215(17) 0.0255(17) -0.0107(14) -0.0103(14) -0.0003(14)
C23 0.0252(17) 0.0252(17) 0.0263(17) -0.0125(15) -0.0100(14) 0.0007(14)
C24 0.0199(17) 0.039(2) 0.036(2) -0.0248(17) -0.0076(15) -0.0008(15)
C25 0.031(2) 0.040(2) 0.046(2) -0.026(2) -0.0130(18) 0.0017(17)
C26 0.033(2) 0.056(3) 0.070(4) -0.048(3) -0.016(2) 0.005(2)
C27 0.025(2) 0.090(4) 0.066(3) -0.065(3) -0.005(2) -0.002(2)
C28 0.032(2) 0.091(4) 0.037(2) -0.036(3) -0.0037(18) -0.015(2)
C29 0.0271(19) 0.046(2) 0.032(2) -0.0186(18) -0.0064(16) -0.0045(17)
C30 0.0282(18) 0.0224(17) 0.0216(17) -0.0074(14) -0.0071(14) -0.0029(14)
C31 0.0277(19) 0.0255(18) 0.0276(19) -0.0108(15) -0.0041(15) -0.0023(15)
C32 0.0261(18) 0.0283(19) 0.0243(18) -0.0109(15) -0.0023(14) -0.0058(15)
C33 0.0247(18) 0.0247(17) 0.0252(18) -0.0080(14) -0.0056(14) -0.0046(14)
C34 0.0252(18) 0.0256(18) 0.0252(18) -0.0100(15) -0.0035(14) -0.0041(14)
C35 0.0293(19) 0.0287(19) 0.0282(19) -0.0160(16) 0.0001(15) -0.0094(15)
C36 0.042(2) 0.032(2) 0.035(2) -0.0108(18) -0.0078(19) -0.0134(19)
C37 0.050(3) 0.036(2) 0.039(2) -0.0132(19) -0.002(2) -0.021(2)
C38 0.030(2) 0.050(3) 0.053(3) -0.036(2) 0.0073(19) -0.0171(19)
C39 0.030(2) 0.045(2) 0.050(3) -0.028(2) -0.0049(19) -0.0100(18)
C40 0.0245(19) 0.037(2) 0.038(2) -0.0153(18) -0.0056(16) -0.0052(16)
C41 0.0236(17) 0.0230(17) 0.0255(18) -0.0081(14) -0.0073(14) -0.0040(14)
C42 0.0272(18) 0.0247(18) 0.0278(18) -0.0110(15) -0.0083(15) -0.0054(14)
C43 0.0288(19) 0.0279(18) 0.0276(18) -0.0148(15) -0.0086(15) -0.0023(15)
C44 0.0265(18) 0.0235(17) 0.0221(16) -0.0089(14) -0.0058(14) -0.0034(14)
C45 0.027(2) 0.055(3) 0.052(3) -0.001(2) -0.015(2) -0.014(2)
Cl1A 0.0287(7) 0.0355(7) 0.0462(8) -0.0201(6) -0.0081(5) -0.0022(5)
Cl2A 0.0324(7) 0.0322(9) 0.0404(8) -0.0094(7) -0.0052(6) -0.0030(6)
Cl3A 0.0444(9) 0.0553(12) 0.0547(12) -0.0376(10) 0.0088(8) -0.0126(8)
C129 0.031(3) 0.031(3) 0.031(3) -0.012(2) 0.001(2) -0.008(2)
Cl1B 0.09(2) 0.027(12) 0.08(2) -0.037(14) 0.020(17) -0.013(13)
Cl2B 0.053(12) 0.019(8) 0.034(9) -0.017(7) -0.002(8) -0.001(7)
Cl3B 0.054(12) 0.015(8) 0.018(8) -0.003(6) -0.012(8) 0.001(8)
Na2A 0.059(2) 0.030(2) 0.037(3) -0.010(2) -0.008(2) -0.0042(18)
O11A 0.045(3) 0.042(3) 0.040(3) -0.020(3) -0.007(2) -0.011(2)
O12A 0.038(2) 0.049(3) 0.048(4) -0.029(2) -0.020(2) -0.001(2)
O13A 0.060(4) 0.060(3) 0.030(3) -0.015(2) -0.005(3) 0.020(3)
O14A 0.046(3) 0.055(3) 0.043(2) -0.026(2) -0.011(2) 0.010(2)
O15A 0.100(4) 0.038(2) 0.027(2) -0.006(2) 0.002(2) -0.016(2)
O16A 0.063(3) 0.051(3) 0.036(3) -0.017(3) 0.001(2) -0.018(3)
N15A 0.071(4) 0.059(4) 0.026(3) -0.014(3) 0.000(3) 0.012(3)
N16A 0.035(3) 0.068(3) 0.054(3) -0.019(3) -0.015(3) -0.015(2)
C111 0.065(4) 0.058(5) 0.034(4) -0.022(4) -0.009(3) 0.009(4)
C112 0.048(3) 0.062(5) 0.044(4) -0.025(4) 0.000(3) -0.001(4)
C113 0.047(4) 0.046(4) 0.048(3) -0.027(4) -0.009(3) -0.018(3)
C114 0.049(5) 0.040(3) 0.052(4) -0.021(3) -0.010(3) -0.018(3)
C115 0.052(4) 0.061(4) 0.066(5) -0.043(4) -0.023(4) 0.009(3)
C116 0.037(4) 0.069(4) 0.066(4) -0.032(4) -0.021(4) 0.007(3)
C117 0.070(5) 0.072(5) 0.035(5) -0.019(4) -0.006(4) 0.015(4)
C118 0.067(5) 0.070(4) 0.028(4) -0.015(3) -0.003(3) 0.020(4)
C119 0.053(4) 0.058(4) 0.032(3) -0.015(3) -0.005(3) -0.004(3)
C120 0.050(4) 0.060(4) 0.048(3) -0.029(3) -0.006(3) -0.001(4)
C121 0.041(3) 0.065(4) 0.049(4) -0.030(3) -0.005(3) 0.005(3)
C122 0.046(3) 0.072(4) 0.059(3) -0.033(3) -0.008(3) -0.010(3)
C123 0.113(5) 0.037(4) 0.036(5) -0.013(3) -0.016(4) 0.022(3)
C124 0.116(5) 0.030(3) 0.038(3) -0.007(2) -0.012(3) -0.002(3)
C125 0.081(5) 0.036(3) 0.038(3) -0.009(3) -0.006(3) -0.009(3)
C126 0.062(4) 0.051(4) 0.035(3) -0.015(3) 0.011(3) -0.014(3)
C127 0.060(4) 0.066(4) 0.047(3) -0.026(3) -0.003(3) -0.017(3)
C128 0.051(4) 0.066(4) 0.062(4) -0.020(3) -0.020(3) -0.020(3)
Na2B 0.064(6) 0.049(7) 0.032(6) -0.013(5) 0.009(5) -0.007(5)
O11B 0.046(5) 0.044(6) 0.037(5) -0.025(5) -0.005(4) -0.011(4)
O12B 0.040(5) 0.052(5) 0.049(6) -0.031(4) -0.020(4) -0.004(4)
O13B 0.072(7) 0.063(6) 0.028(5) -0.013(5) 0.010(5) 0.027(6)
O14B 0.054(5) 0.066(6) 0.050(5) -0.026(4) 0.002(4) -0.016(5)
O15B 0.097(6) 0.035(5) 0.061(6) -0.009(5) 0.003(5) -0.017(5)
O16B 0.080(6) 0.061(6) 0.043(5) -0.022(5) 0.009(4) -0.039(5)
N15B 0.077(5) 0.061(5) 0.031(5) -0.016(5) -0.002(5) 0.014(5)
N16B 0.039(5) 0.079(5) 0.051(5) -0.031(4) -0.013(4) -0.020(4)
C211 0.061(6) 0.059(7) 0.031(6) -0.016(6) 0.001(5) 0.001(6)
C212 0.050(5) 0.057(7) 0.034(6) -0.023(6) -0.009(5) -0.004(5)
C213 0.046(6) 0.042(6) 0.046(6) -0.020(6) -0.015(5) -0.015(5)
C214 0.044(6) 0.045(6) 0.052(6) -0.025(5) -0.016(5) -0.011(5)
C215 0.043(5) 0.058(6) 0.055(6) -0.036(5) -0.026(5) 0.007(5)
C216 0.038(6) 0.067(6) 0.060(6) -0.034(5) -0.022(5) -0.002(5)
C217 0.075(7) 0.073(7) 0.019(6) -0.017(6) 0.005(5) 0.015(6)
C218 0.065(7) 0.072(6) 0.033(6) -0.005(6) 0.001(6) 0.016(6)
C219 0.058(7) 0.065(6) 0.037(5) -0.015(5) 0.003(5) 0.005(6)
C220 0.058(7) 0.061(6) 0.039(5) -0.034(5) 0.000(5) -0.001(6)
C221 0.050(6) 0.074(6) 0.052(6) -0.030(6) 0.004(5) -0.013(6)
C222 0.043(5) 0.072(6) 0.051(5) -0.036(5) -0.004(5) -0.018(5)
C223 0.103(6) 0.049(6) 0.029(7) -0.008(6) -0.002(5) 0.017(5)
C224 0.108(6) 0.043(5) 0.048(6) -0.009(5) 0.000(5) -0.002(5)
C225 0.089(6) 0.046(6) 0.046(6) -0.012(5) 0.009(5) -0.020(5)
C226 0.081(6) 0.059(6) 0.049(6) -0.020(5) 0.000(6) -0.027(5)
C227 0.059(6) 0.070(6) 0.047(5) -0.035(5) 0.000(5) -0.039(5)
C228 0.045(5) 0.089(6) 0.050(5) -0.035(5) -0.005(4) -0.031(5)
Na1A 0.053(4) 0.032(2) 0.030(2) -0.0080(17) -0.013(2) -0.005(2)
N13A 0.034(4) 0.019(4) 0.051(4) -0.011(3) -0.023(3) 0.002(3)
N14A 0.055(5) 0.036(4) 0.038(4) -0.015(3) -0.014(3) 0.003(3)
O5A 0.034(4) 0.050(6) 0.035(3) -0.017(3) -0.004(3) 0.008(4)
O6A 0.053(5) 0.067(5) 0.032(4) -0.015(3) -0.013(3) 0.012(4)
O7A 0.019(4) 0.035(5) 0.047(4) -0.020(4) -0.012(3) -0.002(3)
O8A 0.063(4) 0.042(3) 0.038(3) -0.015(2) -0.009(3) -0.011(3)
O9A 0.036(4) 0.047(5) 0.061(5) -0.034(4) -0.024(4) 0.002(4)
O10A 0.053(4) 0.037(4) 0.032(3) -0.018(3) -0.012(3) -0.006(3)
C93A 0.028(4) 0.054(8) 0.063(6) -0.039(6) -0.010(4) 0.008(6)
C94A 0.032(4) 0.053(7) 0.042(4) -0.025(5) 0.002(3) 0.007(5)
C95A 0.054(6) 0.099(8) 0.037(6) -0.026(6) -0.011(5) -0.001(6)
C96A 0.047(6) 0.094(9) 0.024(5) -0.011(5) -0.011(4) -0.008(6)
C97A 0.052(5) 0.052(5) 0.041(4) -0.015(4) -0.018(4) -0.001(4)
C98A 0.047(5) 0.059(5) 0.047(4) -0.027(4) -0.018(4) 0.005(4)
C99A 0.026(4) 0.016(5) 0.053(5) -0.007(4) -0.021(3) 0.002(3)
C100 0.033(4) 0.034(6) 0.051(5) -0.008(5) -0.027(3) -0.007(4)
C101 0.041(4) 0.045(5) 0.047(5) -0.024(4) -0.004(4) -0.016(4)
C102 0.055(7) 0.044(5) 0.047(5) -0.022(5) -0.004(4) -0.021(4)
C103 0.072(6) 0.033(5) 0.040(6) -0.018(5) -0.013(4) -0.003(4)
C104 0.078(6) 0.029(4) 0.049(5) -0.017(3) -0.022(4) 0.002(4)
C105 0.042(5) 0.023(5) 0.072(8) -0.022(5) -0.023(5) 0.003(4)
C106 0.041(6) 0.050(7) 0.077(9) -0.045(7) -0.025(5) 0.002(5)
C107 0.037(7) 0.028(4) 0.074(6) -0.018(4) -0.023(5) -0.005(4)
C108 0.042(5) 0.040(6) 0.053(6) -0.020(6) -0.025(4) -0.008(4)
C109 0.050(6) 0.058(5) 0.041(5) -0.024(4) 0.004(4) -0.001(4)
C110 0.069(6) 0.044(4) 0.042(4) -0.025(4) -0.008(4) 0.009(4)
Na1B 0.035(3) 0.040(3) 0.029(3) -0.016(3) -0.009(2) -0.005(2)
N13B 0.041(4) 0.025(5) 0.050(5) -0.028(4) -0.018(3) 0.009(4)
N14B 0.035(4) 0.033(4) 0.051(5) -0.017(4) -0.012(4) 0.003(3)
O5B 0.042(5) 0.060(8) 0.051(5) -0.028(5) -0.001(4) 0.016(5)
O6B 0.047(6) 0.060(5) 0.016(4) 0.000(4) -0.002(4) -0.003(4)
O7B 0.026(5) 0.031(5) 0.047(6) -0.023(5) -0.015(4) 0.011(4)
O8B 0.041(4) 0.046(4) 0.039(4) -0.021(3) -0.002(3) -0.019(3)
O9B 0.042(7) 0.049(7) 0.075(8) -0.032(6) -0.014(6) 0.001(6)
O10B 0.051(6) 0.042(5) 0.038(6) -0.014(4) -0.005(5) -0.010(4)
C93B 0.040(6) 0.044(9) 0.063(7) -0.036(6) -0.016(5) 0.015(6)
C94B 0.041(6) 0.056(9) 0.062(7) -0.038(7) -0.002(5) 0.010(6)
C95B 0.055(8) 0.098(9) 0.038(8) -0.029(8) 0.003(6) -0.001(7)
C96B 0.049(7) 0.090(8) 0.020(6) -0.014(5) -0.006(5) -0.021(6)
C97B 0.069(9) 0.054(7) 0.051(6) 0.009(6) -0.021(6) 0.008(6)
C98B 0.054(6) 0.063(7) 0.059(6) -0.023(6) -0.026(5) 0.019(6)
C99B 0.047(7) 0.045(10) 0.066(8) -0.039(8) -0.031(6) 0.022(6)
C200 0.061(7) 0.037(8) 0.062(8) -0.023(7) -0.038(6) 0.024(6)
C201 0.024(4) 0.062(6) 0.040(6) -0.030(5) -0.005(4) -0.007(4)
C202 0.036(7) 0.056(7) 0.041(6) -0.023(6) -0.007(4) -0.013(5)
C203 0.072(6) 0.036(5) 0.058(6) -0.006(5) -0.014(5) -0.026(4)
C204 0.068(6) 0.028(5) 0.059(10) -0.019(7) -0.012(6) -0.004(5)
C205 0.052(7) 0.036(8) 0.080(11) -0.027(8) -0.028(7) -0.002(6)
C206 0.043(7) 0.057(9) 0.093(13) -0.045(9) -0.029(8) 0.002(6)
C207 0.054(11) 0.039(7) 0.069(7) -0.020(6) -0.022(8) -0.014(6)
C208 0.046(6) 0.049(8) 0.050(7) -0.018(7) -0.002(6) -0.009(6)
C209 0.044(7) 0.060(6) 0.040(6) -0.018(5) 0.001(5) -0.009(5)
C210 0.044(6) 0.051(5) 0.043(5) -0.031(4) -0.004(4) 0.002(4)

loop_
_atom_type_symbol
_atom_type_description
_atom_type_scat_dispersion_real
_atom_type_scat_dispersion_imag
_atom_type_scat_source
C C 0.0015 0.0009 'International Tables Vol C Tables 4.2.6.8 and 6.1.1.4'
H H 0.0000 0.0000 'International Tables Vol C Tables 4.2.6.8 and 6.1.1.4'
Cl Cl 0.0998 0.0984 'International Tables Vol C Tables 4.2.6.8 and 6.1.1.4'
Cr Cr 0.2496 0.3992 'International Tables Vol C Tables 4.2.6.8 and 6.1.1.4'
N N 0.0030 0.0019 'International Tables Vol C Tables 4.2.6.8 and 6.1.1.4'
Na Na 0.0218 0.0150 'International Tables Vol C Tables 4.2.6.8 and 6.1.1.4'
O O 0.0056 0.0036 'International Tables Vol C Tables 4.2.6.8 and 6.1.1.4'

loop_
_geom_angle_atom_site_label_1
_geom_angle_atom_site_label_2
_geom_angle_atom_site_label_3
_geom_angle
_geom_angle_site_symmetry_1
_geom_angle_site_symmetry_3
_geom_angle_publ_flag
N11 Cr2 N12 178.92(15) . . ?
N11 Cr2 N10 89.95(13) . . ?
N12 Cr2 N10 89.44(12) . . ?
N11 Cr2 N8 90.68(13) . . ?
N12 Cr2 N8 89.93(13) . . ?
N10 Cr2 N8 179.35(14) . . ?
N11 Cr2 N9 90.46(13) . . ?
N12 Cr2 N9 88.64(12) . . ?
N10 Cr2 N9 90.00(12) . . ?
N8 Cr2 N9 90.12(12) . . ?
N11 Cr2 N7 89.08(13) . . ?
N12 Cr2 N7 91.81(12) . . ?
N10 Cr2 N7 90.03(12) . . ?
N8 Cr2 N7 89.86(12) . . ?
N9 Cr2 N7 179.55(14) . . ?
N11 C91 O3 178.4(7) . . ?
C54 N7 C57 106.7(3) . . ?
C54 N7 Cr2 126.4(2) . . ?
C57 N7 Cr2 126.7(2) . . ?
C65 N8 C68 107.0(3) . . ?
C65 N8 Cr2 126.6(2) . . ?
C68 N8 Cr2 126.3(2) . . ?
C79 N9 C76 107.1(3) . . ?
C79 N9 Cr2 126.8(2) . . ?
C76 N9 Cr2 126.0(2) . . ?
C90 N10 C87 106.3(3) . . ?
C90 N10 Cr2 126.9(2) . . ?
C87 N10 Cr2 126.6(2) . . ?
C91 N11 Cr2 174.8(4) . . ?
C92 N12 Cr2 152.0(3) . . ?
C52 C47 C48 121.2(4) . . ?
C52 C47 H47 119.4 . . ?
C48 C47 H47 119.4 . . ?
C49 C48 C47 119.6(4) . . ?
C49 C48 H48 120.2 . . ?
C47 C48 H48 120.2 . . ?
C48 C49 C50 119.8(4) . . ?
C48 C49 H49 120.1 . . ?
C50 C49 H49 120.1 . . ?
C49 C50 C51 120.3(4) . . ?
C49 C50 H50 119.8 . . ?
C51 C50 H50 119.8 . . ?
C50 C51 C52 120.9(4) . . ?
C50 C51 H51 119.5 . . ?
C52 C51 H51 119.5 . . ?
C47 C52 C51 118.1(3) . . ?
C47 C52 C53 121.6(3) . . ?
C51 C52 C53 120.2(3) . . ?
C90 C53 C54 124.0(3) . . ?
C90 C53 C52 117.0(3) . . ?
C54 C53 C52 118.9(3) . . ?
N7 C54 C53 126.5(3) . . ?
N7 C54 C55 109.9(3) . . ?
C53 C54 C55 123.5(3) . . ?
C56 C55 C54 106.7(3) . . ?
C56 C55 H55 126.6 . . ?
C54 C55 H55 126.6 . . ?
C55 C56 C57 107.2(3) . . ?
C55 C56 H56 126.4 . . ?
C57 C56 H56 126.4 . . ?
N7 C57 C58 125.5(3) . . ?
N7 C57 C56 109.5(3) . . ?
C58 C57 C56 125.0(3) . . ?
C57 C58 C65 124.9(3) . . ?
C57 C58 C59 118.0(3) . . ?
C65 C58 C59 117.0(3) . . ?
C64 C59 C60 119.1(3) . . ?
C64 C59 C58 120.6(3) . . ?
C60 C59 C58 120.3(3) . . ?
C61 C60 C59 121.1(4) . . ?
C61 C60 H60 119.4 . . ?
C59 C60 H60 119.4 . . ?
C62 C61 C60 118.9(4) . . ?
C62 C61 H61 120.6 . . ?
C60 C61 H61 120.6 . . ?
C61 C62 C63 120.8(4) . . ?
C61 C62 H62 119.6 . . ?
C63 C62 H62 119.6 . . ?
C64 C63 C62 119.7(4) . . ?
C64 C63 H63 120.1 . . ?
C62 C63 H63 120.1 . . ?
C63 C64 C59 120.4(4) . . ?
C63 C64 H64 119.8 . . ?
C59 C64 H64 119.8 . . ?
N8 C65 C58 126.3(3) . . ?
N8 C65 C66 109.6(3) . . ?
C58 C65 C66 124.1(3) . . ?
C67 C66 C65 107.0(3) . . ?
C67 C66 H66 126.5 . . ?
C65 C66 H66 126.5 . . ?
C66 C67 C68 107.0(3) . . ?
C66 C67 H67 126.5 . . ?
C68 C67 H67 126.5 . . ?
N8 C68 C69 126.3(3) . . ?
N8 C68 C67 109.4(3) . . ?
C69 C68 C67 124.3(3) . . ?
C76 C69 C68 124.9(3) . . ?
C76 C69 C70 118.3(3) . . ?
C68 C69 C70 116.8(3) . . ?
C71 C70 C75 118.2(4) . . ?
C71 C70 C69 121.7(3) . . ?
C75 C70 C69 119.9(3) . . ?
C70 C71 C72 120.8(4) . . ?
C70 C71 H71 119.6 . . ?
C72 C71 H71 119.6 . . ?
C73 C72 C71 120.2(4) . . ?
C73 C72 H72 119.9 . . ?
C71 C72 H72 119.9 . . ?
C74 C73 C72 119.4(4) . . ?
C74 C73 H73 120.3 . . ?
C72 C73 H73 120.3 . . ?
C73 C74 C75 120.9(4) . . ?
C73 C74 H74 119.5 . . ?
C75 C74 H74 119.5 . . ?
C74 C75 C70 120.5(4) . . ?
C74 C75 H75 119.8 . . ?
C70 C75 H75 119.8 . . ?
N9 C76 C69 126.2(3) . . ?
N9 C76 C77 109.2(3) . . ?
C69 C76 C77 124.5(3) . . ?
C78 C77 C76 107.0(3) . . ?
C78 C77 H77 126.5 . . ?
C76 C77 H77 126.5 . . ?
C77 C78 C79 107.3(3) . . ?
C77 C78 H78 126.4 . . ?
C79 C78 H78 126.4 . . ?
N9 C79 C80 126.0(3) . . ?
N9 C79 C78 109.4(3) . . ?
C80 C79 C78 124.6(3) . . ?
C87 C80 C79 124.2(3) . . ?
C87 C80 C81 117.7(3) . . ?
C79 C80 C81 118.1(3) . . ?
C82 C81 C86 118.8(3) . . ?
C82 C81 C80 121.1(3) . . ?
C86 C81 C80 120.1(3) . . ?
C81 C82 C83 120.8(4) . . ?
C81 C82 H82 119.6 . . ?
C83 C82 H82 119.6 . . ?
C84 C83 C82 119.9(4) . . ?
C84 C83 H83 120.1 . . ?
C82 C83 H83 120.1 . . ?
C85 C84 C83 119.6(4) . . ?
C85 C84 H84 120.2 . . ?
C83 C84 H84 120.2 . . ?
C84 C85 C86 121.4(4) . . ?
C84 C85 H85 119.3 . . ?
C86 C85 H85 119.3 . . ?
C85 C86 C81 119.6(4) . . ?
C85 C86 H86 120.2 . . ?
C81 C86 H86 120.2 . . ?
N10 C87 C80 126.2(3) . . ?
N10 C87 C88 109.5(3) . . ?
C80 C87 C88 124.2(3) . . ?
C89 C88 C87 107.1(3) . . ?
C89 C88 H88 126.5 . . ?
C87 C88 H88 126.5 . . ?
C88 C89 C90 106.7(3) . . ?
C88 C89 H89 126.6 . . ?
C90 C89 H89 126.6 . . ?
N10 C90 C53 126.1(3) . . ?
N10 C90 C89 110.4(3) . . ?
C53 C90 C89 123.6(3) . . ?
N12 C92 O4 179.7(5) . . ?
N5 Cr1 N6 178.85(17) . . ?
N5 Cr1 N3 89.41(13) . . ?
N6 Cr1 N3 90.01(13) . . ?
N5 Cr1 N4 91.40(13) . . ?
N6 Cr1 N4 87.61(14) . . ?
N3 Cr1 N4 89.80(13) . . ?
N5 Cr1 N1 90.42(13) . . ?
N6 Cr1 N1 90.16(13) . . ?
N3 Cr1 N1 179.83(16) . . ?
N4 Cr1 N1 90.20(12) . . ?
N5 Cr1 N2 88.19(13) . . ?
N6 Cr1 N2 92.80(14) . . ?
N3 Cr1 N2 90.32(12) . . ?
N4 Cr1 N2 179.58(17) . . ?
N1 Cr1 N2 89.68(12) . . ?
N6 C46A O2A 179(3) . . ?
N6 C46B O2B 177(3) . . ?
C41 N1 C44 106.6(3) . . ?
C41 N1 Cr1 126.1(2) . . ?
C44 N1 Cr1 127.2(2) . . ?
C11 N2 C8 107.0(3) . . ?
C11 N2 Cr1 126.1(2) . . ?
C8 N2 Cr1 126.5(3) . . ?
C19 N3 C22 107.1(3) . . ?
C19 N3 Cr1 126.2(2) . . ?
C22 N3 Cr1 126.6(2) . . ?
C30 N4 C33 106.3(3) . . ?
C30 N4 Cr1 126.9(3) . . ?
C33 N4 Cr1 125.9(2) . . ?
C45 N5 Cr1 141.2(4) . . ?
C46B N6 Cr1 139(2) . . ?
C46A N6 Cr1 131.5(14) . . ?
C2 C1 C6 121.0(4) . . ?
C2 C1 H1 119.5 . . ?
C6 C1 H1 119.5 . . ?
C3 C2 C1 119.5(4) . . ?
C3 C2 H2 120.2 . . ?
C1 C2 H2 120.2 . . ?
C2 C3 C4 120.2(4) . . ?
C2 C3 H3 119.9 . . ?
C4 C3 H3 119.9 . . ?
C3 C4 C5 119.9(4) . . ?
C3 C4 H4 120.0 . . ?
C5 C4 H4 120.0 . . ?
C6 C5 C4 121.0(4) . . ?
C6 C5 H5 119.5 . . ?
C4 C5 H5 119.5 . . ?
C5 C6 C1 118.3(4) . . ?
C5 C6 C7 121.8(4) . . ?
C1 C6 C7 119.8(4) . . ?
C8 C7 C44 124.8(3) . . ?
C8 C7 C6 118.5(3) . . ?
C44 C7 C6 116.7(3) . . ?
N2 C8 C7 126.3(3) . . ?
N2 C8 C9 109.1(3) . . ?
C7 C8 C9 124.5(3) . . ?
C10 C9 C8 107.2(3) . . ?
C10 C9 H9 126.4 . . ?
C8 C9 H9 126.4 . . ?
C9 C10 C11 107.4(3) . . ?
C9 C10 H10 126.3 . . ?
C11 C10 H10 126.3 . . ?
N2 C11 C12 125.6(3) . . ?
N2 C11 C10 109.4(3) . . ?
C12 C11 C10 124.9(4) . . ?
C19 C12 C11 125.4(3) . . ?
C19 C12 C13 117.3(3) . . ?
C11 C12 C13 117.2(3) . . ?
C14 C13 C18 119.2(4) . . ?
C14 C13 C12 118.8(3) . . ?
C18 C13 C12 122.0(4) . . ?
C13 C14 C15 120.8(4) . . ?
C13 C14 H14 119.6 . . ?
C15 C14 H14 119.6 . . ?
C14 C15 C16 119.0(5) . . ?
C14 C15 H15 120.5 . . ?
C16 C15 H15 120.5 . . ?
C17 C16 C15 120.2(4) . . ?
C17 C16 H16 119.9 . . ?
C15 C16 H16 119.9 . . ?
C16 C17 C18 121.0(4) . . ?
C16 C17 H17 119.5 . . ?
C18 C17 H17 119.5 . . ?
C17 C18 C13 119.7(5) . . ?
C17 C18 H18 120.1 . . ?
C13 C18 H18 120.1 . . ?
N3 C19 C12 126.1(3) . . ?
N3 C19 C20 109.4(3) . . ?
C12 C19 C20 124.5(3) . . ?
C21 C20 C19 107.2(3) . . ?
C21 C20 H20 126.4 . . ?
C19 C20 H20 126.4 . . ?
C20 C21 C22 107.6(3) . . ?
C20 C21 H21 126.2 . . ?
C22 C21 H21 126.2 . . ?
N3 C22 C23 125.9(3) . . ?
N3 C22 C21 108.7(3) . . ?
C23 C22 C21 125.3(3) . . ?
C22 C23 C30 125.2(3) . . ?
C22 C23 C24 117.6(3) . . ?
C30 C23 C24 117.2(3) . . ?
C25 C24 C29 118.8(4) . . ?
C25 C24 C23 120.2(4) . . ?
C29 C24 C23 121.0(4) . . ?
C26 C25 C24 121.3(5) . . ?
C26 C25 H25 119.4 . . ?
C24 C25 H25 119.4 . . ?
C27 C26 C25 120.0(5) . . ?
C27 C26 H26 120.0 . . ?
C25 C26 H26 120.0 . . ?
C26 C27 C28 120.3(4) . . ?
C26 C27 H27 119.9 . . ?
C28 C27 H27 119.9 . . ?
C27 C28 C29 120.0(5) . . ?
C27 C28 H28 120.0 . . ?
C29 C28 H28 120.0 . . ?
C24 C29 C28 119.8(4) . . ?
C24 C29 H29 120.1 . . ?
C28 C29 H29 120.1 . . ?
N4 C30 C23 125.3(3) . . ?
N4 C30 C31 109.9(3) . . ?
C23 C30 C31 124.8(3) . . ?
C32 C31 C30 107.6(3) . . ?
C32 C31 H31 126.2 . . ?
C30 C31 H31 126.2 . . ?
C31 C32 C33 106.5(3) . . ?
C31 C32 H32 126.7 . . ?
C33 C32 H32 126.7 . . ?
N4 C33 C34 126.3(3) . . ?
N4 C33 C32 109.6(3) . . ?
C34 C33 C32 124.1(3) . . ?
C33 C34 C41 124.4(4) . . ?
C33 C34 C35 118.7(3) . . ?
C41 C34 C35 116.9(3) . . ?
C36 C35 C40 118.8(4) . . ?
C36 C35 C34 121.2(4) . . ?
C40 C35 C34 120.1(4) . . ?
C37 C36 C35 120.8(4) . . ?
C37 C36 H36 119.6 . . ?
C35 C36 H36 119.6 . . ?
C38 C37 C36 119.9(4) . . ?
C38 C37 H37 120.0 . . ?
C36 C37 H37 120.0 . . ?
C37 C38 C39 120.1(4) . . ?
C37 C38 H38 120.0 . . ?
C39 C38 H38 120.0 . . ?
C40 C39 C38 119.8(4) . . ?
C40 C39 H39 120.1 . . ?
C38 C39 H39 120.1 . . ?
C39 C40 C35 120.6(4) . . ?
C39 C40 H40 119.7 . . ?
C35 C40 H40 119.7 . . ?
N1 C41 C34 126.5(3) . . ?
N1 C41 C42 109.7(3) . . ?
C34 C41 C42 123.8(3) . . ?
C43 C42 C41 107.1(3) . . ?
C43 C42 H42 126.4 . . ?
C41 C42 H42 126.4 . . ?
C42 C43 C44 107.0(3) . . ?
C42 C43 H43 126.5 . . ?
C44 C43 H43 126.5 . . ?
N1 C44 C7 125.4(3) . . ?
N1 C44 C43 109.5(3) . . ?
C7 C44 C43 125.0(3) . . ?
N5 C45 O1 177.7(7) . . ?
Cl3A C129 Cl1A 111.4(3) . . ?
Cl3A C129 Cl2A 109.4(3) . . ?
Cl1A C129 Cl2A 110.1(3) . . ?
Cl3A C129 H129 108.6 . . ?
Cl1A C129 H129 108.6 . . ?
Cl2A C129 H129 108.6 . . ?
Cl3B C130 Cl2B 111(2) . . ?
Cl3B C130 Cl1B 110(3) . . ?
Cl2B C130 Cl1B 112(2) . . ?
Cl3B C130 H130 107.5 . . ?
Cl2B C130 H130 107.5 . . ?
Cl1B C130 H130 107.5 . . ?
O15A Na2A O14A 91.9(3) . . ?
O15A Na2A O13A 90.0(3) . . ?
O14A Na2A O13A 66.0(2) . . ?
O15A Na2A O12A 174.8(3) . . ?
O14A Na2A O12A 90.8(3) . . ?
O13A Na2A O12A 95.2(3) . . ?
O15A Na2A O11A 113.9(3) . . ?
O14A Na2A O11A 152.3(4) . . ?
O13A Na2A O11A 102.3(4) . . ?
O12A Na2A O11A 64.4(3) . . ?
O15A Na2A O16A 63.8(2) . . ?
O14A Na2A O16A 100.5(3) . . ?
O13A Na2A O16A 150.9(4) . . ?
O12A Na2A O16A 111.2(3) . . ?
O11A Na2A O16A 100.0(4) . . ?
O15A Na2A N15A 65.9(3) . . ?
O14A Na2A N15A 125.3(3) . . ?
O13A Na2A N15A 64.8(2) . . ?
O12A Na2A N15A 115.9(3) . . ?
O11A Na2A N15A 62.5(3) . . ?
O16A Na2A N15A 111.0(3) . . ?
O15A Na2A N16A 113.0(3) . . ?
O14A Na2A N16A 63.2(2) . . ?
O13A Na2A N16A 124.2(3) . . ?
O12A Na2A N16A 64.4(3) . . ?
O11A Na2A N16A 111.7(3) . . ?
O16A Na2A N16A 62.1(2) . . ?
N15A Na2A N16A 171.0(3) . . ?
C113 O11A C112 111.5(8) . . ?
C113 O11A Na2A 115.8(6) . . ?
C112 O11A Na2A 121.6(6) . . ?
C115 O12A C114 115.1(8) . . ?
C115 O12A Na2A 115.3(7) . . ?
C114 O12A Na2A 108.4(6) . . ?
C119 O13A C118 110.9(7) . . ?
C119 O13A Na2A 113.7(5) . . ?
C118 O13A Na2A 119.8(5) . . ?
C120 O14A C121 110.9(6) . . ?
C120 O14A Na2A 113.8(5) . . ?
C121 O14A Na2A 123.3(5) . . ?
C124 O15A C125 113.3(6) . . ?
C124 O15A Na2A 111.0(5) . . ?
C125 O15A Na2A 111.7(4) . . ?
C126 O16A C127 112.0(7) . . ?
C126 O16A Na2A 114.1(5) . . ?
C127 O16A Na2A 123.8(5) . . ?
C117 N15A C111 114.6(9) . . ?
C117 N15A C123 109.6(8) . . ?
C111 N15A C123 109.1(7) . . ?
C117 N15A Na2A 105.8(6) . . ?
C111 N15A Na2A 109.4(5) . . ?
C123 N15A Na2A 108.0(6) . . ?
C116 N16A C122 117.6(9) . . ?
C116 N16A C128 108.2(9) . . ?
C122 N16A C128 109.8(6) . . ?
C116 N16A Na2A 111.6(6) . . ?
C122 N16A Na2A 101.7(5) . . ?
C128 N16A Na2A 107.4(5) . . ?
N15A C111 C112 111.8(8) . . ?
N15A C111 H11A 109.3 . . ?
C112 C111 H11A 109.3 . . ?
N15A C111 H11B 109.3 . . ?
C112 C111 H11B 109.3 . . ?
H11A C111 H11B 107.9 . . ?
O11A C112 C111 110.1(8) . . ?
O11A C112 H11C 109.6 . . ?
C111 C112 H11C 109.6 . . ?
O11A C112 H11D 109.6 . . ?
C111 C112 H11D 109.6 . . ?
H11C C112 H11D 108.1 . . ?
O11A C113 C114 108.2(8) . . ?
O11A C113 H11E 110.1 . . ?
C114 C113 H11E 110.1 . . ?
O11A C113 H11F 110.1 . . ?
C114 C113 H11F 110.1 . . ?
H11E C113 H11F 108.4 . . ?
O12A C114 C113 109.1(9) . . ?
O12A C114 H11G 109.9 . . ?
C113 C114 H11G 109.9 . . ?
O12A C114 H11H 109.9 . . ?
C113 C114 H11H 109.9 . . ?
H11G C114 H11H 108.3 . . ?
O12A C115 C116 115.2(9) . . ?
O12A C115 H11I 108.5 . . ?
C116 C115 H11I 108.5 . . ?
O12A C115 H11J 108.5 . . ?
C116 C115 H11J 108.5 . . ?
H11I C115 H11J 107.5 . . ?
N16A C116 C115 115.7(9) . . ?
N16A C116 H11K 108.4 . . ?
C115 C116 H11K 108.4 . . ?
N16A C116 H11L 108.4 . . ?
C115 C116 H11L 108.4 . . ?
H11K C116 H11L 107.4 . . ?
N15A C117 C118 114.3(9) . . ?
N15A C117 H11M 108.7 . . ?
C118 C117 H11M 108.7 . . ?
N15A C117 H11N 108.7 . . ?
C118 C117 H11N 108.7 . . ?
H11M C117 H11N 107.6 . . ?
O13A C118 C117 108.9(7) . . ?
O13A C118 H11O 109.9 . . ?
C117 C118 H11O 109.9 . . ?
O13A C118 H11P 109.9 . . ?
C117 C118 H11P 109.9 . . ?
H11O C118 H11P 108.3 . . ?
O13A C119 C120 109.7(7) . . ?
O13A C119 H11Q 109.7 . . ?
C120 C119 H11Q 109.7 . . ?
O13A C119 H11R 109.7 . . ?
C120 C119 H11R 109.7 . . ?
H11Q C119 H11R 108.2 . . ?
O14A C120 C119 109.0(7) . . ?
O14A C120 H12A 109.9 . . ?
C119 C120 H12A 109.9 . . ?
O14A C120 H12B 109.9 . . ?
C119 C120 H12B 109.9 . . ?
H12A C120 H12B 108.3 . . ?
O14A C121 C122 108.0(6) . . ?
O14A C121 H12C 110.1 . . ?
C122 C121 H12C 110.1 . . ?
O14A C121 H12D 110.1 . . ?
C122 C121 H12D 110.1 . . ?
H12C C121 H12D 108.4 . . ?
N16A C122 C121 113.5(7) . . ?
N16A C122 H12E 108.9 . . ?
C121 C122 H12E 108.9 . . ?
N16A C122 H12F 108.9 . . ?
C121 C122 H12F 108.9 . . ?
H12E C122 H12F 107.7 . . ?
C124 C123 N15A 112.6(7) . . ?
C124 C123 H12G 109.1 . . ?
N15A C123 H12G 109.1 . . ?
C124 C123 H12H 109.1 . . ?
N15A C123 H12H 109.1 . . ?
H12G C123 H12H 107.8 . . ?
O15A C124 C123 114.9(6) . . ?
O15A C124 H12I 108.5 . . ?
C123 C124 H12I 108.5 . . ?
O15A C124 H12J 108.5 . . ?
C123 C124 H12J 108.5 . . ?
H12I C124 H12J 107.5 . . ?
O15A C125 C126 107.5(7) . . ?
O15A C125 H12K 110.2 . . ?
C126 C125 H12K 110.2 . . ?
O15A C125 H12L 110.2 . . ?
C126 C125 H12L 110.2 . . ?
H12K C125 H12L 108.5 . . ?
O16A C126 C125 107.6(7) . . ?
O16A C126 H12M 110.2 . . ?
C125 C126 H12M 110.2 . . ?
O16A C126 H12N 110.2 . . ?
C125 C126 H12N 110.2 . . ?
H12M C126 H12N 108.5 . . ?
O16A C127 C128 109.4(7) . . ?
O16A C127 H12O 109.8 . . ?
C128 C127 H12O 109.8 . . ?
O16A C127 H12P 109.8 . . ?
C128 C127 H12P 109.8 . . ?
H12O C127 H12P 108.2 . . ?
C127 C128 N16A 115.1(7) . . ?
C127 C128 H12Q 108.5 . . ?
N16A C128 H12Q 108.5 . . ?
C127 C128 H12R 108.5 . . ?
N16A C128 H12R 108.5 . . ?
H12Q C128 H12R 107.5 . . ?
O14B Na2B O15B 97.4(8) . . ?
O14B Na2B O13B 64.0(6) . . ?
O15B Na2B O13B 104.7(9) . . ?
O14B Na2B O12B 93.3(7) . . ?
O15B Na2B O12B 163.4(9) . . ?
O13B Na2B O12B 91.4(9) . . ?
O14B Na2B O11B 151.6(9) . . ?
O15B Na2B O11B 109.2(8) . . ?
O13B Na2B O11B 98.8(9) . . ?
O12B Na2B O11B 63.4(7) . . ?
O14B Na2B O16B 106.6(7) . . ?
O15B Na2B O16B 62.1(6) . . ?
O13B Na2B O16B 163.8(9) . . ?
O12B Na2B O16B 102.6(8) . . ?
O11B Na2B O16B 94.7(9) . . ?
O14B Na2B N15B 120.9(7) . . ?
O15B Na2B N15B 67.8(6) . . ?
O13B Na2B N15B 65.6(6) . . ?
O12B Na2B N15B 116.9(8) . . ?
O11B Na2B N15B 63.6(6) . . ?
O16B Na2B N15B 113.5(7) . . ?
O14B Na2B N16B 65.4(6) . . ?
O15B Na2B N16B 111.2(7) . . ?
O13B Na2B N16B 120.3(7) . . ?
O12B Na2B N16B 62.1(6) . . ?
O11B Na2B N16B 111.6(7) . . ?
O16B Na2B N16B 61.6(5) . . ?
N15B Na2B N16B 173.5(7) . . ?
C212 O11B C213 116.8(18) . . ?
C212 O11B Na2B 122.2(13) . . ?
C213 O11B Na2B 114.3(13) . . ?
C214 O12B C215 110.2(19) . . ?
C214 O12B Na2B 104.7(17) . . ?
C215 O12B Na2B 112.1(15) . . ?
C218 O13B C219 116.7(15) . . ?
C218 O13B Na2B 120.4(14) . . ?
C219 O13B Na2B 118.6(12) . . ?
C220 O14B C221 116.6(16) . . ?
C220 O14B Na2B 112.2(13) . . ?
C221 O14B Na2B 115.1(12) . . ?
C225 O15B C224 102.1(17) . . ?
C225 O15B Na2B 120.6(12) . . ?
C224 O15B Na2B 118.3(12) . . ?
C227 O16B C226 105.3(16) . . ?
C227 O16B Na2B 121.4(12) . . ?
C226 O16B Na2B 107.0(12) . . ?
C211 N15B C217 108(2) . . ?
C211 N15B C223 114.3(18) . . ?
C217 N15B C223 117.8(19) . . ?
C211 N15B Na2B 108.0(14) . . ?
C217 N15B Na2B 103.2(13) . . ?
C223 N15B Na2B 104.3(14) . . ?
C222 N16B C216 108.9(19) . . ?
C222 N16B C228 109.8(14) . . ?
C216 N16B C228 106.3(17) . . ?
C222 N16B Na2B 111.2(11) . . ?
C216 N16B Na2B 110.1(14) . . ?
C228 N16B Na2B 110.4(11) . . ?
N15B C211 C212 116.7(19) . . ?
N15B C211 H21A 108.1 . . ?
C212 C211 H21A 108.1 . . ?
N15B C211 H21B 108.1 . . ?
C212 C211 H21B 108.1 . . ?
H21A C211 H21B 107.3 . . ?
O11B C212 C211 108.0(19) . . ?
O11B C212 H21C 110.1 . . ?
C211 C212 H21C 110.1 . . ?
O11B C212 H21D 110.1 . . ?
C211 C212 H21D 110.1 . . ?
H21C C212 H21D 108.4 . . ?
O11B C213 C214 110.1(19) . . ?
O11B C213 H21E 109.6 . . ?
C214 C213 H21E 109.6 . . ?
O11B C213 H21F 109.6 . . ?
C214 C213 H21F 109.6 . . ?
H21E C213 H21F 108.1 . . ?
O12B C214 C213 106(2) . . ?
O12B C214 H21G 110.6 . . ?
C213 C214 H21G 110.6 . . ?
O12B C214 H21H 110.6 . . ?
C213 C214 H21H 110.6 . . ?
H21G C214 H21H 108.7 . . ?
O12B C215 C216 108(2) . . ?
O12B C215 H21I 110.1 . . ?
C216 C215 H21I 110.1 . . ?
O12B C215 H21J 110.1 . . ?
C216 C215 H21J 110.1 . . ?
H21I C215 H21J 108.4 . . ?
N16B C216 C215 98(2) . . ?
N16B C216 H21K 112.2 . . ?
C215 C216 H21K 112.2 . . ?
N16B C216 H21L 112.2 . . ?
C215 C216 H21L 112.2 . . ?
H21K C216 H21L 109.8 . . ?
C218 C217 N15B 119(2) . . ?
C218 C217 H21M 107.5 . . ?
N15B C217 H21M 107.5 . . ?
C218 C217 H21N 107.5 . . ?
N15B C217 H21N 107.5 . . ?
H21M C217 H21N 107.0 . . ?
C217 C218 O13B 108.8(18) . . ?
C217 C218 H21O 109.9 . . ?
O13B C218 H21O 109.9 . . ?
C217 C218 H21P 109.9 . . ?
O13B C218 H21P 109.9 . . ?
H21O C218 H21P 108.3 . . ?
O13B C219 C220 107.9(15) . . ?
O13B C219 H21Q 110.1 . . ?
C220 C219 H21Q 110.1 . . ?
O13B C219 H21R 110.1 . . ?
C220 C219 H21R 110.1 . . ?
H21Q C219 H21R 108.4 . . ?
O14B C220 C219 112.7(19) . . ?
O14B C220 H22A 109.1 . . ?
C219 C220 H22A 109.1 . . ?
O14B C220 H22B 109.1 . . ?
C219 C220 H22B 109.1 . . ?
H22A C220 H22B 107.8 . . ?
O14B C221 C222 114.9(16) . . ?
O14B C221 H22C 108.5 . . ?
C222 C221 H22C 108.5 . . ?
O14B C221 H22D 108.5 . . ?
C222 C221 H22D 108.5 . . ?
H22C C221 H22D 107.5 . . ?
N16B C222 C221 109.0(15) . . ?
N16B C222 H22E 109.9 . . ?
C221 C222 H22E 109.9 . . ?
N16B C222 H22F 109.9 . . ?
C221 C222 H22F 109.9 . . ?
H22E C222 H22F 108.3 . . ?
N15B C223 C224 116.2(18) . . ?
N15B C223 H22G 108.2 . . ?
C224 C223 H22G 108.2 . . ?
N15B C223 H22H 108.2 . . ?
C224 C223 H22H 108.2 . . ?
H22G C223 H22H 107.4 . . ?
O15B C224 C223 106.3(18) . . ?
O15B C224 H22I 110.5 . . ?
C223 C224 H22I 110.5 . . ?
O15B C224 H22J 110.5 . . ?
C223 C224 H22J 110.5 . . ?
H22I C224 H22J 108.7 . . ?
O15B C225 C226 107.2(17) . . ?
O15B C225 H22K 110.3 . . ?
C226 C225 H22K 110.3 . . ?
O15B C225 H22L 110.3 . . ?
C226 C225 H22L 110.3 . . ?
H22K C225 H22L 108.5 . . ?
O16B C226 C225 100.0(17) . . ?
O16B C226 H22M 111.8 . . ?
C225 C226 H22M 111.8 . . ?
O16B C226 H22N 111.8 . . ?
C225 C226 H22N 111.8 . . ?
H22M C226 H22N 109.5 . . ?
O16B C227 C228 110.3(16) . . ?
O16B C227 H22O 109.6 . . ?
C228 C227 H22O 109.6 . . ?
O16B C227 H22P 109.6 . . ?
C228 C227 H22P 109.6 . . ?
H22O C227 H22P 108.1 . . ?
N16B C228 C227 110.8(13) . . ?
N16B C228 H22Q 109.5 . . ?
C227 C228 H22Q 109.5 . . ?
N16B C228 H22R 109.5 . . ?
C227 C228 H22R 109.5 . . ?
H22Q C228 H22R 108.1 . . ?
O6A Na1A O7A 159.3(5) . . ?
O6A Na1A O8A 103.4(4) . . ?
O7A Na1A O8A 64.2(3) . . ?
O6A Na1A O10A 101.4(5) . . ?
O7A Na1A O10A 98.3(5) . . ?
O8A Na1A O10A 108.0(4) . . ?
O6A Na1A O5A 66.7(4) . . ?
O7A Na1A O5A 96.3(4) . . ?
O8A Na1A O5A 92.8(4) . . ?
O10A Na1A O5A 158.3(5) . . ?
O6A Na1A N14A 66.7(3) . . ?
O7A Na1A N14A 117.4(4) . . ?
O8A Na1A N14A 65.6(3) . . ?
O10A Na1A N14A 65.1(4) . . ?
O5A Na1A N14A 121.0(4) . . ?
O6A Na1A O9A 91.9(5) . . ?
O7A Na1A O9A 102.5(4) . . ?
O8A Na1A O9A 163.9(5) . . ?
O10A Na1A O9A 63.4(4) . . ?
O5A Na1A O9A 97.7(4) . . ?
N14A Na1A O9A 117.8(4) . . ?
O6A Na1A N13A 114.2(4) . . ?
O7A Na1A N13A 62.3(3) . . ?
O8A Na1A N13A 115.3(4) . . ?
O10A Na1A N13A 113.1(4) . . ?
O5A Na1A N13A 60.6(3) . . ?
N14A Na1A N13A 178.3(4) . . ?
O9A Na1A N13A 60.9(3) . . ?
C99A N13A C105 112.1(10) . . ?
C99A N13A C93A 111.2(11) . . ?
C105 N13A C93A 109.2(11) . . ?
C99A N13A Na1A 106.8(7) . . ?
C105 N13A Na1A 108.8(7) . . ?
C93A N13A Na1A 108.6(7) . . ?
C110 N14A C98A 111.4(9) . . ?
C110 N14A C104 111.4(7) . . ?
C98A N14A C104 109.4(7) . . ?
C110 N14A Na1A 108.6(6) . . ?
C98A N14A Na1A 107.3(5) . . ?
C104 N14A Na1A 108.6(7) . . ?
C94A O5A C95A 111.4(11) . . ?
C94A O5A Na1A 122.6(7) . . ?
C95A O5A Na1A 103.3(13) . . ?
C97A O6A C96A 111.6(11) . . ?
C97A O6A Na1A 119.6(7) . . ?
C96A O6A Na1A 116.7(8) . . ?
C100 O7A C101 111.3(8) . . ?
C100 O7A Na1A 119.3(7) . . ?
C101 O7A Na1A 106.7(7) . . ?
C102 O8A C103 112.6(9) . . ?
C102 O8A Na1A 117.4(6) . . ?
C103 O8A Na1A 118.8(8) . . ?
C107 O9A C106 114.1(13) . . ?
C107 O9A Na1A 105.0(9) . . ?
C106 O9A Na1A 117.3(9) . . ?
C108 O10A C109 111.9(10) . . ?
C108 O10A Na1A 118.5(8) . . ?
C109 O10A Na1A 120.9(8) . . ?
N13A C93A C94A 110.4(10) . . ?
N13A C93A H93A 109.6 . . ?
C94A C93A H93A 109.6 . . ?
N13A C93A H93B 109.6 . . ?
C94A C93A H93B 109.6 . . ?
H93A C93A H93B 108.1 . . ?
O5A C94A C93A 112.2(10) . . ?
O5A C94A H94A 109.2 . . ?
C93A C94A H94A 109.2 . . ?
O5A C94A H94B 109.2 . . ?
C93A C94A H94B 109.2 . . ?
H94A C94A H94B 107.9 . . ?
O5A C95A C96A 109.6(14) . . ?
O5A C95A H95A 109.7 . . ?
C96A C95A H95A 109.7 . . ?
O5A C95A H95B 109.7 . . ?
C96A C95A H95B 109.7 . . ?
H95A C95A H95B 108.2 . . ?
O6A C96A C95A 109.3(14) . . ?
O6A C96A H96A 109.8 . . ?
C95A C96A H96A 109.8 . . ?
O6A C96A H96B 109.8 . . ?
C95A C96A H96B 109.8 . . ?
H96A C96A H96B 108.3 . . ?
O6A C97A C98A 110.2(9) . . ?
O6A C97A H97A 109.6 . . ?
C98A C97A H97A 109.6 . . ?
O6A C97A H97B 109.6 . . ?
C98A C97A H97B 109.6 . . ?
H97A C97A H97B 108.1 . . ?
N14A C98A C97A 113.4(8) . . ?
N14A C98A H98A 108.9 . . ?
C97A C98A H98A 108.9 . . ?
N14A C98A H98B 108.9 . . ?
C97A C98A H98B 108.9 . . ?
H98A C98A H98B 107.7 . . ?
N13A C99A C100 111.2(10) . . ?
N13A C99A H99A 109.4 . . ?
C100 C99A H99A 109.4 . . ?
N13A C99A H99B 109.4 . . ?
C100 C99A H99B 109.4 . . ?
H99A C99A H99B 108.0 . . ?
O7A C100 C99A 113.2(10) . . ?
O7A C100 H10A 108.9 . . ?
C99A C100 H10A 108.9 . . ?
O7A C100 H10B 108.9 . . ?
C99A C100 H10B 108.9 . . ?
H10A C100 H10B 107.8 . . ?
O7A C101 C102 104.5(9) . . ?
O7A C101 H10C 110.9 . . ?
C102 C101 H10C 110.9 . . ?
O7A C101 H10D 110.9 . . ?
C102 C101 H10D 110.9 . . ?
H10C C101 H10D 108.9 . . ?
O8A C102 C101 109.9(9) . . ?
O8A C102 H10E 109.7 . . ?
C101 C102 H10E 109.7 . . ?
O8A C102 H10F 109.7 . . ?
C101 C102 H10F 109.7 . . ?
H10E C102 H10F 108.2 . . ?
O8A C103 C104 110.0(10) . . ?
O8A C103 H10G 109.7 . . ?
C104 C103 H10G 109.7 . . ?
O8A C103 H10H 109.7 . . ?
C104 C103 H10H 109.7 . . ?
H10G C103 H10H 108.2 . . ?
N14A C104 C103 111.3(10) . . ?
N14A C104 H10I 109.4 . . ?
C103 C104 H10I 109.4 . . ?
N14A C104 H10J 109.4 . . ?
C103 C104 H10J 109.4 . . ?
H10I C104 H10J 108.0 . . ?
N13A C105 C106 112.9(11) . . ?
N13A C105 H10K 109.0 . . ?
C106 C105 H10K 109.0 . . ?
N13A C105 H10L 109.0 . . ?
C106 C105 H10L 109.0 . . ?
H10K C105 H10L 107.8 . . ?
O9A C106 C105 111.7(12) . . ?
O9A C106 H10M 109.3 . . ?
C105 C106 H10M 109.3 . . ?
O9A C106 H10N 109.3 . . ?
C105 C106 H10N 109.3 . . ?
H10M C106 H10N 107.9 . . ?
O9A C107 C108 107.5(13) . . ?
O9A C107 H10O 110.2 . . ?
C108 C107 H10O 110.2 . . ?
O9A C107 H10P 110.2 . . ?
C108 C107 H10P 110.2 . . ?
H10O C107 H10P 108.5 . . ?
O10A C108 C107 110.3(11) . . ?
O10A C108 H10Q 109.6 . . ?
C107 C108 H10Q 109.6 . . ?
O10A C108 H10R 109.6 . . ?
C107 C108 H10R 109.6 . . ?
H10Q C108 H10R 108.1 . . ?
O10A C109 C110 107.8(10) . . ?
O10A C109 H10S 110.2 . . ?
C110 C109 H10S 110.2 . . ?
O10A C109 H10T 110.2 . . ?
C110 C109 H10T 110.2 . . ?
H10S C109 H10T 108.5 . . ?
N14A C110 C109 113.9(8) . . ?
N14A C110 H11S 108.8 . . ?
C109 C110 H11S 108.8 . . ?
N14A C110 H11T 108.8 . . ?
C109 C110 H11T 108.8 . . ?
H11S C110 H11T 107.7 . . ?
O7B Na1B O6B 158.6(6) . . ?
O7B Na1B O8B 64.7(4) . . ?
O6B Na1B O8B 94.6(5) . . ?
O7B Na1B O10B 94.6(6) . . ?
O6B Na1B O10B 100.8(6) . . ?
O8B Na1B O10B 119.8(5) . . ?
O7B Na1B O5B 104.1(6) . . ?
O6B Na1B O5B 66.7(5) . . ?
O8B Na1B O5B 84.3(6) . . ?
O10B Na1B O5B 154.5(7) . . ?
O7B Na1B N14B 107.5(5) . . ?
O6B Na1B N14B 66.4(4) . . ?
O8B Na1B N14B 68.2(4) . . ?
O10B Na1B N14B 66.1(4) . . ?
O5B Na1B N14B 122.3(5) . . ?
O7B Na1B O9B 105.1(6) . . ?
O6B Na1B O9B 95.2(7) . . ?
O8B Na1B O9B 169.1(6) . . ?
O10B Na1B O9B 62.9(5) . . ?
O5B Na1B O9B 95.2(6) . . ?
N14B Na1B O9B 120.5(6) . . ?
O7B Na1B N13B 65.3(4) . . ?
O6B Na1B N13B 120.9(5) . . ?
O8B Na1B N13B 108.6(5) . . ?
O10B Na1B N13B 111.7(5) . . ?
O5B Na1B N13B 62.9(4) . . ?
N14B Na1B N13B 172.6(5) . . ?
O9B Na1B N13B 61.9(5) . . ?
C205 N13B C93B 114.1(15) . . ?
C205 N13B C99B 113.1(15) . . ?
C93B N13B C99B 110.1(17) . . ?
C205 N13B Na1B 109.9(11) . . ?
C93B N13B Na1B 106.8(9) . . ?
C99B N13B Na1B 102.0(9) . . ?
C98B N14B C204 114.9(12) . . ?
C98B N14B C210 111.3(10) . . ?
C204 N14B C210 109.1(11) . . ?
C98B N14B Na1B 106.6(8) . . ?
C204 N14B Na1B 110.4(10) . . ?
C210 N14B Na1B 104.1(6) . . ?
C94B O5B C95B 122.2(17) . . ?
C94B O5B Na1B 119.0(12) . . ?
C95B O5B Na1B 104.2(15) . . ?
C96B O6B C97B 112.9(15) . . ?
C96B O6B Na1B 114.4(10) . . ?
C97B O6B Na1B 119.0(9) . . ?
C200 O7B C201 114.7(14) . . ?
C200 O7B Na1B 115.7(12) . . ?
C201 O7B Na1B 117.4(9) . . ?
C202 O8B C203 114.4(9) . . ?
C202 O8B Na1B 114.1(9) . . ?
C203 O8B Na1B 109.5(6) . . ?
C207 O9B C206 112.2(19) . . ?
C207 O9B Na1B 109.1(13) . . ?
C206 O9B Na1B 118.1(13) . . ?
C209 O10B C208 106.7(13) . . ?
C209 O10B Na1B 120.2(10) . . ?
C208 O10B Na1B 118.4(12) . . ?
N13B C93B C94B 115.9(15) . . ?
N13B C93B H93C 108.3 . . ?
C94B C93B H93C 108.3 . . ?
N13B C93B H93D 108.3 . . ?
C94B C93B H93D 108.3 . . ?
H93C C93B H93D 107.4 . . ?
O5B C94B C93B 111.6(16) . . ?
O5B C94B H94C 109.3 . . ?
C93B C94B H94C 109.3 . . ?
O5B C94B H94D 109.3 . . ?
C93B C94B H94D 109.3 . . ?
H94C C94B H94D 108.0 . . ?
O5B C95B C96B 106(2) . . ?
O5B C95B H95C 110.4 . . ?
C96B C95B H95C 110.4 . . ?
O5B C95B H95D 110.4 . . ?
C96B C95B H95D 110.4 . . ?
H95C C95B H95D 108.6 . . ?
O6B C96B C95B 108.8(19) . . ?
O6B C96B H96C 109.9 . . ?
C95B C96B H96C 109.9 . . ?
O6B C96B H96D 109.9 . . ?
C95B C96B H96D 109.9 . . ?
H96C C96B H96D 108.3 . . ?
O6B C97B C98B 107.0(11) . . ?
O6B C97B H97C 110.3 . . ?
C98B C97B H97C 110.3 . . ?
O6B C97B H97D 110.3 . . ?
C98B C97B H97D 110.3 . . ?
H97C C97B H97D 108.6 . . ?
N14B C98B C97B 113.6(12) . . ?
N14B C98B H98C 108.8 . . ?
C97B C98B H98C 108.8 . . ?
N14B C98B H98D 108.8 . . ?
C97B C98B H98D 108.8 . . ?
H98C C98B H98D 107.7 . . ?
N13B C99B C200 111.1(16) . . ?
N13B C99B H99C 109.4 . . ?
C200 C99B H99C 109.4 . . ?
N13B C99B H99D 109.4 . . ?
C200 C99B H99D 109.4 . . ?
H99C C99B H99D 108.0 . . ?
O7B C200 C99B 111.6(15) . . ?
O7B C200 H20A 109.3 . . ?
C99B C200 H20A 109.3 . . ?
O7B C200 H20B 109.3 . . ?
C99B C200 H20B 109.3 . . ?
H20A C200 H20B 108.0 . . ?
O7B C201 C202 108.2(10) . . ?
O7B C201 H20C 110.1 . . ?
C202 C201 H20C 110.1 . . ?
O7B C201 H20D 110.1 . . ?
C202 C201 H20D 110.1 . . ?
H20C C201 H20D 108.4 . . ?
O8B C202 C201 107.9(12) . . ?
O8B C202 H20E 110.1 . . ?
C201 C202 H20E 110.1 . . ?
O8B C202 H20F 110.1 . . ?
C201 C202 H20F 110.1 . . ?
H20E C202 H20F 108.4 . . ?
O8B C203 C204 114.3(11) . . ?
O8B C203 H20G 108.7 . . ?
C204 C203 H20G 108.7 . . ?
O8B C203 H20H 108.7 . . ?
C204 C203 H20H 108.7 . . ?
H20G C203 H20H 107.6 . . ?
N14B C204 C203 112.9(14) . . ?
N14B C204 H20I 109.0 . . ?
C203 C204 H20I 109.0 . . ?
N14B C204 H20J 109.0 . . ?
C203 C204 H20J 109.0 . . ?
H20I C204 H20J 107.8 . . ?
N13B C205 C206 112.6(17) . . ?
N13B C205 H20K 109.1 . . ?
C206 C205 H20K 109.1 . . ?
N13B C205 H20L 109.1 . . ?
C206 C205 H20L 109.1 . . ?
H20K C205 H20L 107.8 . . ?
O9B C206 C205 113.0(19) . . ?
O9B C206 H20M 109.0 . . ?
C205 C206 H20M 109.0 . . ?
O9B C206 H20N 109.0 . . ?
C205 C206 H20N 109.0 . . ?
H20M C206 H20N 107.8 . . ?
O9B C207 C208 107.9(17) . . ?
O9B C207 H20O 110.1 . . ?
C208 C207 H20O 110.1 . . ?
O9B C207 H20P 110.1 . . ?
C208 C207 H20P 110.1 . . ?
H20O C207 H20P 108.4 . . ?
O10B C208 C207 105.2(17) . . ?
O10B C208 H20Q 110.7 . . ?
C207 C208 H20Q 110.7 . . ?
O10B C208 H20R 110.7 . . ?
C207 C208 H20R 110.7 . . ?
H20Q C208 H20R 108.8 . . ?
O10B C209 C210 108.3(12) . . ?
O10B C209 H20S 110.0 . . ?
C210 C209 H20S 110.0 . . ?
O10B C209 H20T 110.0 . . ?
C210 C209 H20T 110.0 . . ?
H20S C209 H20T 108.4 . . ?
C209 C210 N14B 114.5(10) . . ?
C209 C210 H21S 108.6 . . ?
N14B C210 H21S 108.6 . . ?
C209 C210 H21T 108.6 . . ?
N14B C210 H21T 108.6 . . ?
H21S C210 H21T 107.6 . . ?

loop_
_geom_bond_atom_site_label_1
_geom_bond_atom_site_label_2
_geom_bond_distance
_geom_bond_site_symmetry_2
_geom_bond_publ_flag
Cr2 N11 2.012(3) . ?
Cr2 N12 2.016(3) . ?
Cr2 N10 2.030(3) . ?
Cr2 N8 2.041(3) . ?
Cr2 N9 2.043(3) . ?
Cr2 N7 2.045(3) . ?
O3 C91 1.181(6) . ?
C91 N11 1.143(5) . ?
O4 C92 1.210(6) . ?
N7 C54 1.360(5) . ?
N7 C57 1.376(4) . ?
N8 C65 1.366(4) . ?
N8 C68 1.369(5) . ?
N9 C79 1.364(4) . ?
N9 C76 1.381(5) . ?
N10 C90 1.371(5) . ?
N10 C87 1.376(4) . ?
N12 C92 1.151(5) . ?
C47 C52 1.384(5) . ?
C47 C48 1.400(6) . ?
C47 H47 0.9500 . ?
C48 C49 1.380(6) . ?
C48 H48 0.9500 . ?
C49 C50 1.381(6) . ?
C49 H49 0.9500 . ?
C50 C51 1.384(6) . ?
C50 H50 0.9500 . ?
C51 C52 1.395(5) . ?
C51 H51 0.9500 . ?
C52 C53 1.495(5) . ?
C53 C90 1.404(5) . ?
C53 C54 1.414(5) . ?
C54 C55 1.448(5) . ?
C55 C56 1.353(5) . ?
C55 H55 0.9500 . ?
C56 C57 1.440(5) . ?
C56 H56 0.9500 . ?
C57 C58 1.401(5) . ?
C58 C65 1.403(5) . ?
C58 C59 1.504(5) . ?
C59 C64 1.391(6) . ?
C59 C60 1.395(5) . ?
C60 C61 1.391(6) . ?
C60 H60 0.9500 . ?
C61 C62 1.386(7) . ?
C61 H61 0.9500 . ?
C62 C63 1.391(7) . ?
C62 H62 0.9500 . ?
C63 C64 1.390(6) . ?
C63 H63 0.9500 . ?
C64 H64 0.9500 . ?
C65 C66 1.444(5) . ?
C66 C67 1.354(5) . ?
C66 H66 0.9500 . ?
C67 C68 1.446(5) . ?
C67 H67 0.9500 . ?
C68 C69 1.396(5) . ?
C69 C76 1.395(5) . ?
C69 C70 1.502(5) . ?
C70 C71 1.390(6) . ?
C70 C75 1.392(5) . ?
C71 C72 1.391(6) . ?
C71 H71 0.9500 . ?
C72 C73 1.380(6) . ?
C72 H72 0.9500 . ?
C73 C74 1.370(6) . ?
C73 H73 0.9500 . ?
C74 C75 1.387(6) . ?
C74 H74 0.9500 . ?
C75 H75 0.9500 . ?
C76 C77 1.440(5) . ?
C77 C78 1.359(5) . ?
C77 H77 0.9500 . ?
C78 C79 1.445(5) . ?
C78 H78 0.9500 . ?
C79 C80 1.411(5) . ?
C80 C87 1.402(5) . ?
C80 C81 1.489(5) . ?
C81 C82 1.391(5) . ?
C81 C86 1.398(5) . ?
C82 C83 1.394(5) . ?
C82 H82 0.9500 . ?
C83 C84 1.384(7) . ?
C83 H83 0.9500 . ?
C84 C85 1.370(6) . ?
C84 H84 0.9500 . ?
C85 C86 1.390(5) . ?
C85 H85 0.9500 . ?
C86 H86 0.9500 . ?
C87 C88 1.450(5) . ?
C88 C89 1.359(5) . ?
C88 H88 0.9500 . ?
C89 C90 1.441(5) . ?
C89 H89 0.9500 . ?
Cr1 N5 2.016(3) . ?
Cr1 N6 2.033(4) . ?
Cr1 N3 2.040(3) . ?
Cr1 N4 2.042(3) . ?
Cr1 N1 2.043(3) . ?
Cr1 N2 2.044(3) . ?
O1 C45 1.203(7) . ?
O2A C46A 1.22(3) . ?
C46A N6 1.17(3) . ?
O2B C46B 1.17(4) . ?
C46B N6 1.13(4) . ?
N1 C41 1.367(5) . ?
N1 C44 1.373(5) . ?
N2 C11 1.369(5) . ?
N2 C8 1.375(5) . ?
N3 C19 1.366(5) . ?
N3 C22 1.375(5) . ?
N4 C30 1.368(5) . ?
N4 C33 1.376(5) . ?
N5 C45 1.146(6) . ?
C1 C2 1.394(6) . ?
C1 C6 1.402(6) . ?
C1 H1 0.9500 . ?
C2 C3 1.382(7) . ?
C2 H2 0.9500 . ?
C3 C4 1.389(7) . ?
C3 H3 0.9500 . ?
C4 C5 1.393(6) . ?
C4 H4 0.9500 . ?
C5 C6 1.384(6) . ?
C5 H5 0.9500 . ?
C6 C7 1.497(5) . ?
C7 C8 1.401(5) . ?
C7 C44 1.408(5) . ?
C8 C9 1.450(5) . ?
C9 C10 1.345(6) . ?
C9 H9 0.9500 . ?
C10 C11 1.444(5) . ?
C10 H10 0.9500 . ?
C11 C12 1.407(5) . ?
C12 C19 1.390(5) . ?
C12 C13 1.513(5) . ?
C13 C14 1.390(6) . ?
C13 C18 1.392(6) . ?
C14 C15 1.391(6) . ?
C14 H14 0.9500 . ?
C15 C16 1.400(7) . ?
C15 H15 0.9500 . ?
C16 C17 1.361(8) . ?
C16 H16 0.9500 . ?
C17 C18 1.391(7) . ?
C17 H17 0.9500 . ?
C18 H18 0.9500 . ?
C19 C20 1.444(5) . ?
C20 C21 1.340(6) . ?
C20 H20 0.9500 . ?
C21 C22 1.448(5) . ?
C21 H21 0.9500 . ?
C22 C23 1.390(5) . ?
C23 C30 1.411(5) . ?
C23 C24 1.500(5) . ?
C24 C25 1.386(6) . ?
C24 C29 1.387(6) . ?
C25 C26 1.385(6) . ?
C25 H25 0.9500 . ?
C26 C27 1.363(8) . ?
C26 H26 0.9500 . ?
C27 C28 1.383(8) . ?
C27 H27 0.9500 . ?
C28 C29 1.406(6) . ?
C28 H28 0.9500 . ?
C29 H29 0.9500 . ?
C30 C31 1.433(5) . ?
C31 C32 1.350(6) . ?
C31 H31 0.9500 . ?
C32 C33 1.447(5) . ?
C32 H32 0.9500 . ?
C33 C34 1.399(5) . ?
C34 C41 1.406(5) . ?
C34 C35 1.489(5) . ?
C35 C36 1.391(6) . ?
C35 C40 1.395(6) . ?
C36 C37 1.391(6) . ?
C36 H36 0.9500 . ?
C37 C38 1.376(7) . ?
C37 H37 0.9500 . ?
C38 C39 1.396(7) . ?
C38 H38 0.9500 . ?
C39 C40 1.388(6) . ?
C39 H39 0.9500 . ?
C40 H40 0.9500 . ?
C41 C42 1.442(5) . ?
C42 C43 1.351(5) . ?
C42 H42 0.9500 . ?
C43 C44 1.444(5) . ?
C43 H43 0.9500 . ?
Cl1A C129 1.750(6) . ?
Cl2A C129 1.779(6) . ?
Cl3A C129 1.749(6) . ?
C129 H129 1.0000 . ?
Cl1B C130 1.76(3) . ?
Cl2B C130 1.75(3) . ?
Cl3B C130 1.75(3) . ?
C130 H130 1.0000 . ?
Na2A O15A 2.444(7) . ?
Na2A O14A 2.539(7) . ?
Na2A O13A 2.548(7) . ?
Na2A O12A 2.566(8) . ?
Na2A O11A 2.627(8) . ?
Na2A O16A 2.696(7) . ?
Na2A N15A 2.781(8) . ?
Na2A N16A 2.845(8) . ?
O11A C113 1.419(9) . ?
O11A C112 1.440(10) . ?
O12A C115 1.421(10) . ?
O12A C114 1.426(9) . ?
O13A C119 1.419(9) . ?
O13A C118 1.456(10) . ?
O14A C120 1.399(10) . ?
O14A C121 1.428(9) . ?
O15A C124 1.420(10) . ?
O15A C125 1.432(10) . ?
O16A C126 1.411(11) . ?
O16A C127 1.425(10) . ?
N15A C117 1.442(11) . ?
N15A C111 1.469(10) . ?
N15A C123 1.472(11) . ?
N16A C116 1.444(12) . ?
N16A C122 1.445(10) . ?
N16A C128 1.516(11) . ?
C111 C112 1.477(12) . ?
C111 H11A 0.9900 . ?
C111 H11B 0.9900 . ?
C112 H11C 0.9900 . ?
C112 H11D 0.9900 . ?
C113 C114 1.488(11) . ?
C113 H11E 0.9900 . ?
C113 H11F 0.9900 . ?
C114 H11G 0.9900 . ?
C114 H11H 0.9900 . ?
C115 C116 1.516(12) . ?
C115 H11I 0.9900 . ?
C115 H11J 0.9900 . ?
C116 H11K 0.9900 . ?
C116 H11L 0.9900 . ?
C117 C118 1.467(11) . ?
C117 H11M 0.9900 . ?
C117 H11N 0.9900 . ?
C118 H11O 0.9900 . ?
C118 H11P 0.9900 . ?
C119 C120 1.498(11) . ?
C119 H11Q 0.9900 . ?
C119 H11R 0.9900 . ?
C120 H12A 0.9900 . ?
C120 H12B 0.9900 . ?
C121 C122 1.476(11) . ?
C121 H12C 0.9900 . ?
C121 H12D 0.9900 . ?
C122 H12E 0.9900 . ?
C122 H12F 0.9900 . ?
C123 C124 1.424(14) . ?
C123 H12G 0.9900 . ?
C123 H12H 0.9900 . ?
C124 H12I 0.9900 . ?
C124 H12J 0.9900 . ?
C125 C126 1.515(13) . ?
C125 H12K 0.9900 . ?
C125 H12L 0.9900 . ?
C126 H12M 0.9900 . ?
C126 H12N 0.9900 . ?
C127 C128 1.489(11) . ?
C127 H12O 0.9900 . ?
C127 H12P 0.9900 . ?
C128 H12Q 0.9900 . ?
C128 H12R 0.9900 . ?
Na2B O14B 2.504(16) . ?
Na2B O15B 2.523(17) . ?
Na2B O13B 2.561(17) . ?
Na2B O12B 2.601(17) . ?
Na2B O11B 2.643(17) . ?
Na2B O16B 2.660(17) . ?
Na2B N15B 2.743(17) . ?
Na2B N16B 2.877(17) . ?
O11B C212 1.41(2) . ?
O11B C213 1.425(19) . ?
O12B C214 1.43(2) . ?
O12B C215 1.44(2) . ?
O13B C218 1.43(2) . ?
O13B C219 1.472(19) . ?
O14B C220 1.39(2) . ?
O14B C221 1.46(2) . ?
O15B C225 1.46(2) . ?
O15B C224 1.48(2) . ?
O16B C227 1.34(2) . ?
O16B C226 1.484(19) . ?
N15B C211 1.46(2) . ?
N15B C217 1.47(2) . ?
N15B C223 1.48(2) . ?
N16B C222 1.436(19) . ?
N16B C216 1.49(2) . ?
N16B C228 1.516(19) . ?
C211 C212 1.50(2) . ?
C211 H21A 0.9900 . ?
C211 H21B 0.9900 . ?
C212 H21C 0.9900 . ?
C212 H21D 0.9900 . ?
C213 C214 1.48(2) . ?
C213 H21E 0.9900 . ?
C213 H21F 0.9900 . ?
C214 H21G 0.9900 . ?
C214 H21H 0.9900 . ?
C215 C216 1.54(2) . ?
C215 H21I 0.9900 . ?
C215 H21J 0.9900 . ?
C216 H21K 0.9900 . ?
C216 H21L 0.9900 . ?
C217 C218 1.42(2) . ?
C217 H21M 0.9900 . ?
C217 H21N 0.9900 . ?
C218 H21O 0.9900 . ?
C218 H21P 0.9900 . ?
C219 C220 1.47(2) . ?
C219 H21Q 0.9900 . ?
C219 H21R 0.9900 . ?
C220 H22A 0.9900 . ?
C220 H22B 0.9900 . ?
C221 C222 1.56(2) . ?
C221 H22C 0.9900 . ?
C221 H22D 0.9900 . ?
C222 H22E 0.9900 . ?
C222 H22F 0.9900 . ?
C223 C224 1.52(2) . ?
C223 H22G 0.9900 . ?
C223 H22H 0.9900 . ?
C224 H22I 0.9900 . ?
C224 H22J 0.9900 . ?
C225 C226 1.52(2) . ?
C225 H22K 0.9900 . ?
C225 H22L 0.9900 . ?
C226 H22M 0.9900 . ?
C226 H22N 0.9900 . ?
C227 C228 1.529(19) . ?
C227 H22O 0.9900 . ?
C227 H22P 0.9900 . ?
C228 H22Q 0.9900 . ?
C228 H22R 0.9900 . ?
Na1A O6A 2.494(10) . ?
Na1A O7A 2.522(10) . ?
Na1A O8A 2.535(9) . ?
Na1A O10A 2.569(11) . ?
Na1A O5A 2.601(10) . ?
Na1A N14A 2.683(10) . ?
Na1A O9A 2.737(10) . ?
Na1A N13A 3.052(10) . ?
N13A C99A 1.450(12) . ?
N13A C105 1.460(12) . ?
N13A C93A 1.485(13) . ?
N14A C110 1.455(11) . ?
N14A C98A 1.472(12) . ?
N14A C104 1.478(12) . ?
O5A C94A 1.413(11) . ?
O5A C95A 1.434(15) . ?
O6A C97A 1.428(12) . ?
O6A C96A 1.429(14) . ?
O7A C100 1.422(12) . ?
O7A C101 1.444(11) . ?
O8A C102 1.390(13) . ?
O8A C103 1.418(17) . ?
O9A C107 1.412(14) . ?
O9A C106 1.443(12) . ?
O10A C108 1.433(12) . ?
O10A C109 1.456(13) . ?
C93A C94A 1.512(15) . ?
C93A H93A 0.9900 . ?
C93A H93B 0.9900 . ?
C94A H94A 0.9900 . ?
C94A H94B 0.9900 . ?
C95A C96A 1.488(15) . ?
C95A H95A 0.9900 . ?
C95A H95B 0.9900 . ?
C96A H96A 0.9900 . ?
C96A H96B 0.9900 . ?
C97A C98A 1.488(12) . ?
C97A H97A 0.9900 . ?
C97A H97B 0.9900 . ?
C98A H98A 0.9900 . ?
C98A H98B 0.9900 . ?
C99A C100 1.521(13) . ?
C99A H99A 0.9900 . ?
C99A H99B 0.9900 . ?
C100 H10A 0.9900 . ?
C100 H10B 0.9900 . ?
C101 C102 1.510(14) . ?
C101 H10C 0.9900 . ?
C101 H10D 0.9900 . ?
C102 H10E 0.9900 . ?
C102 H10F 0.9900 . ?
C103 C104 1.485(17) . ?
C103 H10G 0.9900 . ?
C103 H10H 0.9900 . ?
C104 H10I 0.9900 . ?
C104 H10J 0.9900 . ?
C105 C106 1.498(14) . ?
C105 H10K 0.9900 . ?
C105 H10L 0.9900 . ?
C106 H10M 0.9900 . ?
C106 H10N 0.9900 . ?
C107 C108 1.506(14) . ?
C107 H10O 0.9900 . ?
C107 H10P 0.9900 . ?
C108 H10Q 0.9900 . ?
C108 H10R 0.9900 . ?
C109 C110 1.515(14) . ?
C109 H10S 0.9900 . ?
C109 H10T 0.9900 . ?
C110 H11S 0.9900 . ?
C110 H11T 0.9900 . ?
Na1B O7B 2.499(13) . ?
Na1B O6B 2.509(12) . ?
Na1B O8B 2.515(11) . ?
Na1B O10B 2.552(13) . ?
Na1B O5B 2.589(14) . ?
Na1B N14B 2.679(11) . ?
Na1B O9B 2.727(14) . ?
Na1B N13B 2.983(12) . ?
N13B C205 1.452(16) . ?
N13B C93B 1.467(16) . ?
N13B C99B 1.473(16) . ?
N14B C98B 1.442(16) . ?
N14B C204 1.48(2) . ?
N14B C210 1.498(13) . ?
O5B C94B 1.411(16) . ?
O5B C95B 1.414(18) . ?
O6B C96B 1.423(16) . ?
O6B C97B 1.474(16) . ?
O7B C200 1.395(15) . ?
O7B C201 1.401(15) . ?
O8B C202 1.391(16) . ?
O8B C203 1.423(14) . ?
O9B C207 1.404(18) . ?
O9B C206 1.461(18) . ?
O10B C209 1.418(16) . ?
O10B C208 1.439(19) . ?
C93B C94B 1.495(18) . ?
C93B H93C 0.9900 . ?
C93B H93D 0.9900 . ?
C94B H94C 0.9900 . ?
C94B H94D 0.9900 . ?
C95B C96B 1.50(2) . ?
C95B H95C 0.9900 . ?
C95B H95D 0.9900 . ?
C96B H96C 0.9900 . ?
C96B H96D 0.9900 . ?
C97B C98B 1.490(17) . ?
C97B H97C 0.9900 . ?
C97B H97D 0.9900 . ?
C98B H98C 0.9900 . ?
C98B H98D 0.9900 . ?
C99B C200 1.528(18) . ?
C99B H99C 0.9900 . ?
C99B H99D 0.9900 . ?
C200 H20A 0.9900 . ?
C200 H20B 0.9900 . ?
C201 C202 1.487(17) . ?
C201 H20C 0.9900 . ?
C201 H20D 0.9900 . ?
C202 H20E 0.9900 . ?
C202 H20F 0.9900 . ?
C203 C204 1.50(2) . ?
C203 H20G 0.9900 . ?
C203 H20H 0.9900 . ?
C204 H20I 0.9900 . ?
C204 H20J 0.9900 . ?
C205 C206 1.504(19) . ?
C205 H20K 0.9900 . ?
C205 H20L 0.9900 . ?
C206 H20M 0.9900 . ?
C206 H20N 0.9900 . ?
C207 C208 1.496(19) . ?
C207 H20O 0.9900 . ?
C207 H20P 0.9900 . ?
C208 H20Q 0.9900 . ?
C208 H20R 0.9900 . ?
C209 C210 1.478(16) . ?
C209 H20S 0.9900 . ?
C209 H20T 0.9900 . ?
C210 H21S 0.9900 . ?
C210 H21T 0.9900 . ?

loop_
_geom_torsion_atom_site_label_1
_geom_torsion_atom_site_label_2
_geom_torsion_atom_site_label_3
_geom_torsion_atom_site_label_4
_geom_torsion
_geom_torsion_site_symmetry_1
_geom_torsion_site_symmetry_2
_geom_torsion_site_symmetry_3
_geom_torsion_site_symmetry_4
_geom_torsion_publ_flag
C52 C47 C48 C49 -0.7(6) . . . . ?
C47 C48 C49 C50 -0.1(6) . . . . ?
C48 C49 C50 C51 -0.2(6) . . . . ?
C49 C50 C51 C52 1.2(6) . . . . ?
C48 C47 C52 C51 1.7(6) . . . . ?
C48 C47 C52 C53 -175.9(4) . . . . ?
C50 C51 C52 C47 -2.0(5) . . . . ?
C50 C51 C52 C53 175.6(3) . . . . ?
C47 C52 C53 C90 99.6(4) . . . . ?
C51 C52 C53 C90 -77.9(4) . . . . ?
C47 C52 C53 C54 -83.0(4) . . . . ?
C51 C52 C53 C54 99.5(4) . . . . ?
C57 N7 C54 C53 177.3(3) . . . . ?
Cr2 N7 C54 C53 2.0(5) . . . . ?
C57 N7 C54 C55 -0.3(4) . . . . ?
Cr2 N7 C54 C55 -175.5(2) . . . . ?
C90 C53 C54 N7 -1.4(6) . . . . ?
C52 C53 C54 N7 -178.7(3) . . . . ?
C90 C53 C54 C55 175.8(3) . . . . ?
C52 C53 C54 C55 -1.5(5) . . . . ?
N7 C54 C55 C56 0.9(4) . . . . ?
C53 C54 C55 C56 -176.8(4) . . . . ?
C54 C55 C56 C57 -1.1(4) . . . . ?
C54 N7 C57 C58 179.8(3) . . . . ?
Cr2 N7 C57 C58 -5.0(5) . . . . ?
C54 N7 C57 C56 -0.4(4) . . . . ?
Cr2 N7 C57 C56 174.8(2) . . . . ?
C55 C56 C57 N7 1.0(4) . . . . ?
C55 C56 C57 C58 -179.2(4) . . . . ?
N7 C57 C58 C65 0.9(6) . . . . ?
C56 C57 C58 C65 -178.9(4) . . . . ?
N7 C57 C58 C59 -177.3(3) . . . . ?
C56 C57 C58 C59 2.9(5) . . . . ?
C57 C58 C59 C64 68.0(5) . . . . ?
C65 C58 C59 C64 -110.5(4) . . . . ?
C57 C58 C59 C60 -114.0(4) . . . . ?
C65 C58 C59 C60 67.6(5) . . . . ?
C64 C59 C60 C61 0.7(6) . . . . ?
C58 C59 C60 C61 -177.5(4) . . . . ?
C59 C60 C61 C62 0.6(6) . . . . ?
C60 C61 C62 C63 -1.7(6) . . . . ?
C61 C62 C63 C64 1.6(7) . . . . ?
C62 C63 C64 C59 -0.3(7) . . . . ?
C60 C59 C64 C63 -0.8(6) . . . . ?
C58 C59 C64 C63 177.3(4) . . . . ?
C68 N8 C65 C58 -179.7(4) . . . . ?
Cr2 N8 C65 C58 -2.2(5) . . . . ?
C68 N8 C65 C66 -1.0(4) . . . . ?
Cr2 N8 C65 C66 176.4(2) . . . . ?
C57 C58 C65 N8 2.9(6) . . . . ?
C59 C58 C65 N8 -178.8(3) . . . . ?
C57 C58 C65 C66 -175.5(4) . . . . ?
C59 C58 C65 C66 2.8(5) . . . . ?
N8 C65 C66 C67 0.7(4) . . . . ?
C58 C65 C66 C67 179.4(4) . . . . ?
C65 C66 C67 C68 -0.1(4) . . . . ?
C65 N8 C68 C69 -178.6(4) . . . . ?
Cr2 N8 C68 C69 4.0(5) . . . . ?
C65 N8 C68 C67 1.0(4) . . . . ?
Cr2 N8 C68 C67 -176.5(2) . . . . ?
C66 C67 C68 N8 -0.5(4) . . . . ?
C66 C67 C68 C69 179.0(4) . . . . ?
N8 C68 C69 C76 0.2(6) . . . . ?
C67 C68 C69 C76 -179.3(4) . . . . ?
N8 C68 C69 C70 -179.1(3) . . . . ?
C67 C68 C69 C70 1.4(5) . . . . ?
C76 C69 C70 C71 88.4(5) . . . . ?
C68 C69 C70 C71 -92.3(5) . . . . ?
C76 C69 C70 C75 -96.1(4) . . . . ?
C68 C69 C70 C75 83.2(4) . . . . ?
C75 C70 C71 C72 0.3(6) . . . . ?
C69 C70 C71 C72 176.0(4) . . . . ?
C70 C71 C72 C73 -0.9(7) . . . . ?
C71 C72 C73 C74 1.6(7) . . . . ?
C72 C73 C74 C75 -1.8(6) . . . . ?
C73 C74 C75 C70 1.2(6) . . . . ?
C71 C70 C75 C74 -0.5(6) . . . . ?
C69 C70 C75 C74 -176.2(4) . . . . ?
C79 N9 C76 C69 -176.2(4) . . . . ?
Cr2 N9 C76 C69 0.4(5) . . . . ?
C79 N9 C76 C77 0.4(4) . . . . ?
Cr2 N9 C76 C77 177.1(2) . . . . ?
C68 C69 C76 N9 -2.5(6) . . . . ?
C70 C69 C76 N9 176.7(3) . . . . ?
C68 C69 C76 C77 -178.7(4) . . . . ?
C70 C69 C76 C77 0.5(6) . . . . ?
N9 C76 C77 C78 -0.3(4) . . . . ?
C69 C76 C77 C78 176.4(4) . . . . ?
C76 C77 C78 C79 0.1(4) . . . . ?
C76 N9 C79 C80 178.5(3) . . . . ?
Cr2 N9 C79 C80 1.9(5) . . . . ?
C76 N9 C79 C78 -0.4(4) . . . . ?
Cr2 N9 C79 C78 -177.0(2) . . . . ?
C77 C78 C79 N9 0.1(4) . . . . ?
C77 C78 C79 C80 -178.8(4) . . . . ?
N9 C79 C80 C87 -0.6(6) . . . . ?
C78 C79 C80 C87 178.1(4) . . . . ?
N9 C79 C80 C81 179.4(3) . . . . ?
C78 C79 C80 C81 -1.9(5) . . . . ?
C87 C80 C81 C82 -60.8(5) . . . . ?
C79 C80 C81 C82 119.3(4) . . . . ?
C87 C80 C81 C86 117.9(4) . . . . ?
C79 C80 C81 C86 -62.0(5) . . . . ?
C86 C81 C82 C83 -1.2(6) . . . . ?
C80 C81 C82 C83 177.5(3) . . . . ?
C81 C82 C83 C84 -0.4(6) . . . . ?
C82 C83 C84 C85 1.7(6) . . . . ?
C83 C84 C85 C86 -1.5(6) . . . . ?
C84 C85 C86 C81 -0.2(6) . . . . ?
C82 C81 C86 C85 1.5(6) . . . . ?
C80 C81 C86 C85 -177.2(4) . . . . ?
C90 N10 C87 C80 179.4(3) . . . . ?
Cr2 N10 C87 C80 2.5(5) . . . . ?
C90 N10 C87 C88 -0.3(4) . . . . ?
Cr2 N10 C87 C88 -177.2(2) . . . . ?
C79 C80 C87 N10 -1.8(6) . . . . ?
C81 C80 C87 N10 178.2(3) . . . . ?
C79 C80 C87 C88 177.9(3) . . . . ?
C81 C80 C87 C88 -2.1(5) . . . . ?
N10 C87 C88 C89 -0.4(4) . . . . ?
C80 C87 C88 C89 179.9(3) . . . . ?
C87 C88 C89 C90 0.9(4) . . . . ?
C87 N10 C90 C53 -179.3(3) . . . . ?
Cr2 N10 C90 C53 -2.4(5) . . . . ?
C87 N10 C90 C89 0.8(4) . . . . ?
Cr2 N10 C90 C89 177.7(2) . . . . ?
C54 C53 C90 N10 1.6(6) . . . . ?
C52 C53 C90 N10 179.0(3) . . . . ?
C54 C53 C90 C89 -178.5(4) . . . . ?
C52 C53 C90 C89 -1.2(5) . . . . ?
C88 C89 C90 N10 -1.1(4) . . . . ?
C88 C89 C90 C53 179.1(3) . . . . ?
C6 C1 C2 C3 -1.3(6) . . . . ?
C1 C2 C3 C4 1.0(6) . . . . ?
C2 C3 C4 C5 -0.1(7) . . . . ?
C3 C4 C5 C6 -0.4(6) . . . . ?
C4 C5 C6 C1 0.2(6) . . . . ?
C4 C5 C6 C7 178.2(4) . . . . ?
C2 C1 C6 C5 0.7(6) . . . . ?
C2 C1 C6 C7 -177.4(4) . . . . ?
C5 C6 C7 C8 62.1(5) . . . . ?
C1 C6 C7 C8 -119.8(4) . . . . ?
C5 C6 C7 C44 -118.6(4) . . . . ?
C1 C6 C7 C44 59.5(5) . . . . ?
C11 N2 C8 C7 -175.1(4) . . . . ?
Cr1 N2 C8 C7 -2.7(6) . . . . ?
C11 N2 C8 C9 0.5(4) . . . . ?
Cr1 N2 C8 C9 172.8(2) . . . . ?
C44 C7 C8 N2 0.8(6) . . . . ?
C6 C7 C8 N2 180.0(4) . . . . ?
C44 C7 C8 C9 -174.2(4) . . . . ?
C6 C7 C8 C9 5.1(6) . . . . ?
N2 C8 C9 C10 -0.8(4) . . . . ?
C7 C8 C9 C10 174.8(4) . . . . ?
C8 C9 C10 C11 0.8(4) . . . . ?
C8 N2 C11 C12 176.8(4) . . . . ?
Cr1 N2 C11 C12 4.4(5) . . . . ?
C8 N2 C11 C10 0.0(4) . . . . ?
Cr1 N2 C11 C10 -172.4(3) . . . . ?
C9 C10 C11 N2 -0.5(4) . . . . ?
C9 C10 C11 C12 -177.3(4) . . . . ?
N2 C11 C12 C19 0.6(6) . . . . ?
C10 C11 C12 C19 177.0(4) . . . . ?
N2 C11 C12 C13 -176.3(4) . . . . ?
C10 C11 C12 C13 0.0(6) . . . . ?
C19 C12 C13 C14 -73.8(5) . . . . ?
C11 C12 C13 C14 103.3(4) . . . . ?
C19 C12 C13 C18 105.6(5) . . . . ?
C11 C12 C13 C18 -77.2(5) . . . . ?
C18 C13 C14 C15 1.2(6) . . . . ?
C12 C13 C14 C15 -179.4(4) . . . . ?
C13 C14 C15 C16 0.1(7) . . . . ?
C14 C15 C16 C17 -0.4(7) . . . . ?
C15 C16 C17 C18 -0.5(7) . . . . ?
C16 C17 C18 C13 1.8(7) . . . . ?
C14 C13 C18 C17 -2.1(6) . . . . ?
C12 C13 C18 C17 178.4(4) . . . . ?
C22 N3 C19 C12 -177.4(4) . . . . ?
Cr1 N3 C19 C12 0.1(5) . . . . ?
C22 N3 C19 C20 1.2(4) . . . . ?
Cr1 N3 C19 C20 178.7(2) . . . . ?
C11 C12 C19 N3 -3.1(6) . . . . ?
C13 C12 C19 N3 173.9(4) . . . . ?
C11 C12 C19 C20 178.5(4) . . . . ?
C13 C12 C19 C20 -4.6(6) . . . . ?
N3 C19 C20 C21 -0.8(4) . . . . ?
C12 C19 C20 C21 177.9(4) . . . . ?
C19 C20 C21 C22 0.1(4) . . . . ?
C19 N3 C22 C23 177.9(4) . . . . ?
Cr1 N3 C22 C23 0.4(5) . . . . ?
C19 N3 C22 C21 -1.2(4) . . . . ?
Cr1 N3 C22 C21 -178.7(2) . . . . ?
C20 C21 C22 N3 0.7(4) . . . . ?
C20 C21 C22 C23 -178.3(4) . . . . ?
N3 C22 C23 C30 1.2(6) . . . . ?
C21 C22 C23 C30 -179.9(4) . . . . ?
N3 C22 C23 C24 -179.6(4) . . . . ?
C21 C22 C23 C24 -0.7(6) . . . . ?
C22 C23 C24 C25 -63.5(5) . . . . ?
C30 C23 C24 C25 115.8(4) . . . . ?
C22 C23 C24 C29 115.0(4) . . . . ?
C30 C23 C24 C29 -65.7(5) . . . . ?
C29 C24 C25 C26 1.1(6) . . . . ?
C23 C24 C25 C26 179.6(4) . . . . ?
C24 C25 C26 C27 -0.4(7) . . . . ?
C25 C26 C27 C28 -0.6(7) . . . . ?
C26 C27 C28 C29 0.8(7) . . . . ?
C25 C24 C29 C28 -0.8(6) . . . . ?
C23 C24 C29 C28 -179.3(4) . . . . ?
C27 C28 C29 C24 -0.1(7) . . . . ?
C33 N4 C30 C23 176.2(4) . . . . ?
Cr1 N4 C30 C23 6.3(5) . . . . ?
C33 N4 C30 C31 -0.8(4) . . . . ?
Cr1 N4 C30 C31 -170.8(3) . . . . ?
C22 C23 C30 N4 -4.7(6) . . . . ?
C24 C23 C30 N4 176.1(3) . . . . ?
C22 C23 C30 C31 171.9(4) . . . . ?
C24 C23 C30 C31 -7.3(6) . . . . ?
N4 C30 C31 C32 1.3(4) . . . . ?
C23 C30 C31 C32 -175.8(4) . . . . ?
C30 C31 C32 C33 -1.1(4) . . . . ?
C30 N4 C33 C34 -178.9(4) . . . . ?
Cr1 N4 C33 C34 -8.9(5) . . . . ?
C30 N4 C33 C32 0.1(4) . . . . ?
Cr1 N4 C33 C32 170.2(2) . . . . ?
C31 C32 C33 N4 0.6(4) . . . . ?
C31 C32 C33 C34 179.7(4) . . . . ?
N4 C33 C34 C41 1.2(6) . . . . ?
C32 C33 C34 C41 -177.8(4) . . . . ?
N4 C33 C34 C35 179.5(4) . . . . ?
C32 C33 C34 C35 0.6(6) . . . . ?
C33 C34 C35 C36 77.1(5) . . . . ?
C41 C34 C35 C36 -104.4(5) . . . . ?
C33 C34 C35 C40 -104.1(4) . . . . ?
C41 C34 C35 C40 74.4(5) . . . . ?
C40 C35 C36 C37 -1.1(7) . . . . ?
C34 C35 C36 C37 177.7(4) . . . . ?
C35 C36 C37 C38 0.4(7) . . . . ?
C36 C37 C38 C39 0.5(7) . . . . ?
C37 C38 C39 C40 -0.6(7) . . . . ?
C38 C39 C40 C35 -0.1(6) . . . . ?
C36 C35 C40 C39 1.0(6) . . . . ?
C34 C35 C40 C39 -177.9(4) . . . . ?
C44 N1 C41 C34 178.8(4) . . . . ?
Cr1 N1 C41 C34 -2.4(5) . . . . ?
C44 N1 C41 C42 0.4(4) . . . . ?
Cr1 N1 C41 C42 179.3(2) . . . . ?
C33 C34 C41 N1 4.9(6) . . . . ?
C35 C34 C41 N1 -173.5(4) . . . . ?
C33 C34 C41 C42 -177.0(4) . . . . ?
C35 C34 C41 C42 4.7(6) . . . . ?
N1 C41 C42 C43 -0.1(4) . . . . ?
C34 C41 C42 C43 -178.5(4) . . . . ?
C41 C42 C43 C44 -0.3(4) . . . . ?
C41 N1 C44 C7 -177.3(4) . . . . ?
Cr1 N1 C44 C7 3.9(6) . . . . ?
C41 N1 C44 C43 -0.6(4) . . . . ?
Cr1 N1 C44 C43 -179.4(2) . . . . ?
C8 C7 C44 N1 -1.3(6) . . . . ?
C6 C7 C44 N1 179.4(4) . . . . ?
C8 C7 C44 C43 -177.6(4) . . . . ?
C6 C7 C44 C43 3.2(6) . . . . ?
C42 C43 C44 N1 0.5(4) . . . . ?
C42 C43 C44 C7 177.3(4) . . . . ?
C117 N15A C111 C112 -67.1(12) . . . . ?
C123 N15A C111 C112 169.6(10) . . . . ?
Na2A N15A C111 C112 51.6(11) . . . . ?
C113 O11A C112 C111 172.1(11) . . . . ?
Na2A O11A C112 C111 29.7(14) . . . . ?
N15A C111 C112 O11A -54.5(14) . . . . ?
C112 O11A C113 C114 -173.8(11) . . . . ?
Na2A O11A C113 C114 -29.1(13) . . . . ?
C115 O12A C114 C113 166.6(10) . . . . ?
Na2A O12A C114 C113 -62.6(11) . . . . ?
O11A C113 C114 O12A 61.6(14) . . . . ?
C114 O12A C115 C116 76.9(14) . . . . ?
Na2A O12A C115 C116 -50.4(12) . . . . ?
C122 N16A C116 C115 104.5(12) . . . . ?
C128 N16A C116 C115 -130.5(12) . . . . ?
Na2A N16A C116 C115 -12.5(15) . . . . ?
O12A C115 C116 N16A 41.2(17) . . . . ?
C111 N15A C117 C118 171.6(8) . . . . ?
C123 N15A C117 C118 -65.3(11) . . . . ?
Na2A N15A C117 C118 51.0(10) . . . . ?
C119 O13A C118 C117 170.5(9) . . . . ?
Na2A O13A C118 C117 35.0(12) . . . . ?
N15A C117 C118 O13A -59.5(13) . . . . ?
C118 O13A C119 C120 179.1(9) . . . . ?
Na2A O13A C119 C120 -42.5(10) . . . . ?
C121 O14A C120 C119 168.7(8) . . . . ?
Na2A O14A C120 C119 -47.2(10) . . . . ?
O13A C119 C120 O14A 60.0(11) . . . . ?
C120 O14A C121 C122 166.2(8) . . . . ?
Na2A O14A C121 C122 26.2(10) . . . . ?
C116 N16A C122 C121 -63.8(10) . . . . ?
C128 N16A C122 C121 171.9(7) . . . . ?
Na2A N16A C122 C121 58.4(7) . . . . ?
O14A C121 C122 N16A -60.2(10) . . . . ?
C117 N15A C123 C124 94.9(9) . . . . ?
C111 N15A C123 C124 -138.8(9) . . . . ?
Na2A N15A C123 C124 -19.9(9) . . . . ?
C125 O15A C124 C123 65.2(10) . . . . ?
Na2A O15A C124 C123 -61.4(8) . . . . ?
N15A C123 C124 O15A 54.4(10) . . . . ?
C124 O15A C125 C126 167.7(7) . . . . ?
Na2A O15A C125 C126 -66.1(8) . . . . ?
C127 O16A C126 C125 -173.7(6) . . . . ?
Na2A O16A C126 C125 -26.7(7) . . . . ?
O15A C125 C126 O16A 59.5(8) . . . . ?
C126 O16A C127 C128 167.9(7) . . . . ?
Na2A O16A C127 C128 24.7(9) . . . . ?
O16A C127 C128 N16A -51.6(9) . . . . ?
C116 N16A C128 C127 171.7(8) . . . . ?
C122 N16A C128 C127 -58.8(9) . . . . ?
Na2A N16A C128 C127 51.1(8) . . . . ?
C217 N15B C211 C212 -62(3) . . . . ?
C223 N15B C211 C212 165(2) . . . . ?
Na2B N15B C211 C212 49(3) . . . . ?
C213 O11B C212 C211 177(3) . . . . ?
Na2B O11B C212 C211 27(3) . . . . ?
N15B C211 C212 O11B -52(3) . . . . ?
C212 O11B C213 C214 -175(3) . . . . ?
Na2B O11B C213 C214 -23(3) . . . . ?
C215 O12B C214 C213 169(2) . . . . ?
Na2B O12B C214 C213 -70(3) . . . . ?
O11B C213 C214 O12B 63(3) . . . . ?
C214 O12B C215 C216 51(3) . . . . ?
Na2B O12B C215 C216 -65(2) . . . . ?
C222 N16B C216 C215 71(2) . . . . ?
C228 N16B C216 C215 -170.6(19) . . . . ?
Na2B N16B C216 C215 -51(2) . . . . ?
O12B C215 C216 N16B 78(3) . . . . ?
C211 N15B C217 C218 166(2) . . . . ?
C223 N15B C217 C218 -63(3) . . . . ?
Na2B N15B C217 C218 51(3) . . . . ?
N15B C217 C218 O13B -55(4) . . . . ?
C219 O13B C218 C217 -177(3) . . . . ?
Na2B O13B C218 C217 26(3) . . . . ?
C218 O13B C219 C220 -171(3) . . . . ?
Na2B O13B C219 C220 -14(3) . . . . ?
C221 O14B C220 C219 166(2) . . . . ?
Na2B O14B C220 C219 -58(3) . . . . ?
O13B C219 C220 O14B 47(3) . . . . ?
C220 O14B C221 C222 82(2) . . . . ?
Na2B O14B C221 C222 -53(2) . . . . ?
C216 N16B C222 C221 -152.3(17) . . . . ?
C228 N16B C222 C221 91.7(19) . . . . ?
Na2B N16B C222 C221 -30.8(18) . . . . ?
O14B C221 C222 N16B 56(2) . . . . ?
C211 N15B C223 C224 -69(3) . . . . ?
C217 N15B C223 C224 162.2(19) . . . . ?
Na2B N15B C223 C224 49(2) . . . . ?
C225 O15B C224 C223 174.4(17) . . . . ?
Na2B O15B C224 C223 39(2) . . . . ?
N15B C223 C224 O15B -61(2) . . . . ?
C224 O15B C225 C226 -164.0(17) . . . . ?
Na2B O15B C225 C226 -30(2) . . . . ?
C227 O16B C226 C225 161.6(16) . . . . ?
Na2B O16B C226 C225 -68.0(16) . . . . ?
O15B C225 C226 O16B 64(2) . . . . ?
C226 O16B C227 C228 71.4(19) . . . . ?
Na2B O16B C227 C228 -50.1(18) . . . . ?
C222 N16B C228 C227 -160.6(17) . . . . ?
C216 N16B C228 C227 82(2) . . . . ?
Na2B N16B C228 C227 -37.5(19) . . . . ?
O16B C227 C228 N16B 58(2) . . . . ?
C99A N13A C93A C94A -80.5(15) . . . . ?
C105 N13A C93A C94A 155.3(13) . . . . ?
Na1A N13A C93A C94A 36.7(15) . . . . ?
C95A O5A C94A C93A -71(2) . . . . ?
Na1A O5A C94A C93A 51.6(15) . . . . ?
N13A C93A C94A O5A -57.9(18) . . . . ?
C94A O5A C95A C96A -164.6(17) . . . . ?
Na1A O5A C95A C96A 62(2) . . . . ?
C97A O6A C96A C95A 168.2(15) . . . . ?
Na1A O6A C96A C95A 26(2) . . . . ?
O5A C95A C96A O6A -61(3) . . . . ?
C96A O6A C97A C98A -175.4(12) . . . . ?
Na1A O6A C97A C98A -34.1(13) . . . . ?
C110 N14A C98A C97A -165.1(8) . . . . ?
C104 N14A C98A C97A 71.3(10) . . . . ?
Na1A N14A C98A C97A -46.4(9) . . . . ?
O6A C97A C98A N14A 54.9(12) . . . . ?
C105 N13A C99A C100 -86.2(12) . . . . ?
C93A N13A C99A C100 151.2(10) . . . . ?
Na1A N13A C99A C100 32.9(10) . . . . ?
C101 O7A C100 C99A -68.8(12) . . . . ?
Na1A O7A C100 C99A 56.2(12) . . . . ?
N13A C99A C100 O7A -59.4(12) . . . . ?
C100 O7A C101 C102 -162.2(10) . . . . ?
Na1A O7A C101 C102 66.1(9) . . . . ?
C103 O8A C102 C101 164.8(11) . . . . ?
Na1A O8A C102 C101 21.3(14) . . . . ?
O7A C101 C102 O8A -58.0(13) . . . . ?
C102 O8A C103 C104 179.0(11) . . . . ?
Na1A O8A C103 C104 -38.1(14) . . . . ?
C110 N14A C104 C103 71.8(12) . . . . ?
C98A N14A C104 C103 -164.6(9) . . . . ?
Na1A N14A C104 C103 -47.7(10) . . . . ?
O8A C103 C104 N14A 58.0(14) . . . . ?
C99A N13A C105 C106 156.8(14) . . . . ?
C93A N13A C105 C106 -79.5(17) . . . . ?
Na1A N13A C105 C106 38.9(16) . . . . ?
C107 O9A C106 C105 -70.8(19) . . . . ?
Na1A O9A C106 C105 52.5(19) . . . . ?
N13A C105 C106 O9A -62(2) . . . . ?
C106 O9A C107 C108 -167.7(12) . . . . ?
Na1A O9A C107 C108 62.6(15) . . . . ?
C109 O10A C108 C107 174.1(13) . . . . ?
Na1A O10A C108 C107 26.1(18) . . . . ?
O9A C107 C108 O10A -61.8(19) . . . . ?
C108 O10A C109 C110 -175.3(12) . . . . ?
Na1A O10A C109 C110 -28.3(14) . . . . ?
C98A N14A C110 C109 66.5(11) . . . . ?
C104 N14A C110 C109 -171.0(10) . . . . ?
Na1A N14A C110 C109 -51.5(11) . . . . ?
O10A C109 C110 N14A 53.7(14) . . . . ?
C205 N13B C93B C94B 152(2) . . . . ?
C99B N13B C93B C94B -79(2) . . . . ?
Na1B N13B C93B C94B 31(2) . . . . ?
C95B O5B C94B C93B -80(3) . . . . ?
Na1B O5B C94B C93B 52(2) . . . . ?
N13B C93B C94B O5B -56(3) . . . . ?
C94B O5B C95B C96B -157.8(19) . . . . ?
Na1B O5B C95B C96B 63(3) . . . . ?
C97B O6B C96B C95B 174(2) . . . . ?
Na1B O6B C96B C95B 34(2) . . . . ?
O5B C95B C96B O6B -68(3) . . . . ?
C96B O6B C97B C98B -172.6(16) . . . . ?
Na1B O6B C97B C98B -34.2(19) . . . . ?
C204 N14B C98B C97B 69.9(17) . . . . ?
C210 N14B C98B C97B -165.5(12) . . . . ?
Na1B N14B C98B C97B -52.7(15) . . . . ?
O6B C97B C98B N14B 59(2) . . . . ?
C205 N13B C99B C200 -78(2) . . . . ?
C93B N13B C99B C200 153.5(15) . . . . ?
Na1B N13B C99B C200 40.4(16) . . . . ?
C201 O7B C200 C99B -84(2) . . . . ?
Na1B O7B C200 C99B 57(2) . . . . ?
N13B C99B C200 O7B -69(2) . . . . ?
C200 O7B C201 C202 179.7(15) . . . . ?
Na1B O7B C201 C202 38.8(15) . . . . ?
C203 O8B C202 C201 177.9(10) . . . . ?
Na1B O8B C202 C201 50.7(15) . . . . ?
O7B C201 C202 O8B -58.1(17) . . . . ?
C202 O8B C203 C204 -73.8(16) . . . . ?
Na1B O8B C203 C204 55.7(13) . . . . ?
C98B N14B C204 C203 -98.2(16) . . . . ?
C210 N14B C204 C203 136.1(13) . . . . ?
Na1B N14B C204 C203 22.3(17) . . . . ?
O8B C203 C204 N14B -53.8(19) . . . . ?
C93B N13B C205 C206 -77(3) . . . . ?
C99B N13B C205 C206 155.9(19) . . . . ?
Na1B N13B C205 C206 43(2) . . . . ?
C207 O9B C206 C205 -85(3) . . . . ?
Na1B O9B C206 C205 43(3) . . . . ?
N13B C205 C206 O9B -59(3) . . . . ?
C206 O9B C207 C208 -172(2) . . . . ?
Na1B O9B C207 C208 55(2) . . . . ?
C209 O10B C208 C207 -174.5(17) . . . . ?
Na1B O10B C208 C207 46(2) . . . . ?
O9B C207 C208 O10B -67(3) . . . . ?
C208 O10B C209 C210 -166.4(16) . . . . ?
Na1B O10B C209 C210 -27.9(19) . . . . ?
O10B C209 C210 N14B 57.5(17) . . . . ?
C98B N14B C210 C209 59.6(14) . . . . ?
C204 N14B C210 C209 -172.6(13) . . . . ?
Na1B N14B C210 C209 -54.8(12) . . . . ?
